data_7250050
loop_
_publ_author_name
'Yang, Tian-Shu'
'Duan, Xiao-Fang'
'Yin, Fan'
'Cai, Li-Xuan'
'Zhou, Li-Peng'
'Hu, Shao-Jun'
'Guo, Xiao-Qing'
'Sun, Qing-Fu'

_publ_section_title
;
 Guest-adaptive hydrogen-bonded dimerization of a C3-symmetric
 tribenzotriquinacene molecular bowl
;
_journal_issue 13
_journal_name_full CrystEngComm
_journal_page_first 2025
_journal_page_last 2032
_journal_paper_doi 10.1039/D5CE00038F
_journal_volume 27
_journal_year 2025
_chemical_formula_moiety 'C59 H57 N15 O3, 3(C8 H10), H2 O'
_chemical_formula_sum 'C83 H89 N15 O4'
_chemical_formula_weight 1360.69
_space_group_crystal_system triclinic
_space_group_IT_number 2
_space_group_name_Hall '-P 1'
_space_group_name_H-M_alt 'P -1'
_atom_sites_solution_hydrogens mixed
_audit_block_doi 10.5517/ccdc.csd.cc2m121t
_audit_creation_date 2025-02-14
_audit_creation_method
;
Olex2 1.5
(compiled 2024.02.16 svn.r378c4104 for OlexSys, GUI svn.r6928)
;
_audit_update_record
;
2025-02-14 deposited with the CCDC.	2025-02-27 downloaded from the CCDC.
;
_cell_angle_alpha 71.798(3)
_cell_angle_beta 80.271(3)
_cell_angle_gamma 79.849(3)
_cell_formula_units_Z 2
_cell_length_a 14.6409(5)
_cell_length_b 15.4829(5)
_cell_length_c 17.0956(5)
_cell_measurement_reflns_used 21813
_cell_measurement_temperature 100.00(10)
_cell_measurement_theta_max 76.8950
_cell_measurement_theta_min 2.7470
_cell_volume 3596.8(2)
_computing_cell_refinement 'CrysAlisPro 1.171.43.127a (Rigaku OD, 2024)'
_computing_data_collection 'CrysAlisPro system (CCD 43.127a 64-bit (release 16-06-2024))'
_computing_data_reduction 'CrysAlisPro 1.171.43.127a (Rigaku OD, 2024)'
_computing_molecular_graphics 'Olex2 1.5 (Dolomanov et al., 2009)'
_computing_publication_material 'Olex2 1.5 (Dolomanov et al., 2009)'
_computing_structure_refinement 'XL  (Sheldrick, 2008)'
_computing_structure_solution 'SHELXT 2014/5 (Sheldrick, 2014)'
_diffrn_ambient_environment N~2~
_diffrn_ambient_temperature 100.00(10)
_diffrn_detector 'Hybrid Pixel Array Detector'
_diffrn_detector_area_resol_mean 10.0000
_diffrn_detector_type HyPix
_diffrn_measured_fraction_theta_full 0.995
_diffrn_measured_fraction_theta_max 0.939
_diffrn_measurement_details
;
List of Runs (angles in degrees, time in seconds):

  # Type    Start    End  Width  t~exp~   \w     \q     \k     \f   Frames
#--------------------------------------------------------------------------
  1  \w    -27.00   0.00   0.50    0.06    --   45.97 -19.00-180.00   54
  2  \w    -23.00  17.00   0.50    0.06    --   45.97 -19.00-150.00   80
  3  \w    -28.00  30.00   0.50    0.06    --   45.97 -38.00  30.00  116
  4  \w    -26.00  23.00   0.50    0.06    --   45.97 -19.00  60.00   98
  5  \w    -28.00  18.00   0.50    0.06    --   45.97 -19.00 120.00   92
  6  \w    -24.00  23.00   0.50    0.06    --   45.97 -19.00 150.00   94
  7  \w     38.00  89.00   0.50    0.22    --  107.47 -86.00 121.00  102
  8  \w     48.00  86.00   0.50    0.22    --  107.47 -95.00  90.00   76
  9  \w     40.00 111.00   0.50    0.22    --  107.47-125.00 150.00  142
 10  \w     47.00 106.00   0.50    0.22    --  107.47-125.00  60.00  118
 11  \w     56.00 109.00   0.50    0.22    --  107.47-125.00  30.00  106
 12  \w     35.00  97.00   0.50    0.22    --  107.47 -95.00 -60.00  124
 13  \w     75.00 108.00   0.50    0.22    --  107.47-125.00 -60.00   66
 14  \w     48.00 105.00   0.50    0.22    --  107.47 -95.00-150.00  114
 15  \w     36.00  67.00   0.50    0.22    --  107.47 -61.00-150.00   62
 16  \w     44.00  90.00   0.50    0.06    --   45.97-125.00 -60.00   92
 17  \w    -26.00  72.00   0.50    0.06    --   45.97 -86.00 121.00  196
 18  \w     45.00  89.00   0.50    0.22    --  107.47 -77.00 -60.00   88
 19  \w    103.00 174.00   0.50    0.22    --  107.47  45.00 150.00  142
 20  \w     94.00 167.00   0.50    0.22    --  107.47  45.00  30.00  146
 21  \w     96.00 131.00   0.50    0.22    --  107.47  45.00-180.00   70
 22  \w    134.00 174.00   0.50    0.22    --  107.47  45.00-180.00   80
 23  \w     83.00 149.00   0.50    0.22    --  107.47  86.00-120.00  132
 24  \w    -99.00 -74.00   0.50    0.22    --  -97.00  86.00-120.00   50
 25  \w    -63.00 -29.00   0.50    0.22    --  -97.00 137.00-108.61   68
 26  \w   -120.00 -94.00   0.50    0.22    --  -97.00 137.00-108.61   52
 27  \w    -67.00 -31.00   0.50    0.22    --  -97.00 125.00  30.00   72
 28  \w   -108.00 -73.00   0.50    0.22    --  -97.00 125.00  30.00   70
 29  \w   -108.00 -69.00   0.50    0.22    --  -97.00 109.00  42.25   78
 30  \w    -68.00 -34.00   0.50    0.22    --  -97.00 142.00 121.03   68
 31  \w   -124.00 -73.00   0.50    0.22    --  -97.00 142.00 121.03  102
 32  \w   -106.00 -79.00   0.50    0.22    --  -97.00 108.00  83.18   54
 33  \w    -55.00  24.00   0.50    0.06    --  -45.97  86.00-120.00  158
 34  \w   -106.00 -81.00   0.50    0.22    --  -97.00 107.00-114.48   50
 35  \w    -76.00 -30.00   0.50    0.22    --  -97.00 107.00-114.48   92
 36  \w    -53.00 -25.00   0.50    0.22    --  -97.00  45.00-180.00   56
 37  \w    -54.00 -29.00   0.50    0.22    --  -97.00  45.00-150.00   50
 38  \w    -50.00 -24.00   0.50    0.22    --  -97.00  45.00-120.00   52
 39  \w    -74.00 -25.00   0.50    0.22    --  -97.00  61.00-120.00   98
 40  \w    -53.00 -28.00   0.50    0.22    --  -97.00  45.00   0.00   50
 41  \w    -50.00 -25.00   0.50    0.22    --  -97.00  45.00 -90.00   50
 42  \w    -53.00 -24.00   0.50    0.22    --  -97.00  45.00  30.00   58
 43  \w    -54.00 -29.00   0.50    0.22    --  -97.00  45.00  60.00   50
 44  \w    -72.00 -36.00   0.50    0.22    --  -97.00  61.00  90.00   72
 45  \w    -53.00 -25.00   0.50    0.22    --  -97.00  45.00 150.00   56
 46  \w    -50.00 -24.00   0.50    0.22    --  -97.00  45.00  90.00   52
 47  \w   -143.00-101.00   0.50    0.22    --  -97.00 -30.00 -30.00   84
 48  \w   -142.00 -89.00   0.50    0.22    --  -97.00 -95.00-180.00  106
 49  \w   -162.00 -90.00   0.50    0.22    --  -97.00 -86.00 121.00  144
;
_diffrn_measurement_device 'four-circle diffractometer'
_diffrn_measurement_device_type 'ROD, Synergy Custom system, HyPix'
_diffrn_measurement_method '\w scans'
_diffrn_orient_matrix_type 'CrysAlisPro convention (1999,Acta A55,543-557)'
_diffrn_orient_matrix_UB_11 -0.0146927000
_diffrn_orient_matrix_UB_12 -0.0718828000
_diffrn_orient_matrix_UB_13 0.0852311000
_diffrn_orient_matrix_UB_21 0.1066918000
_diffrn_orient_matrix_UB_22 -0.0238875000
_diffrn_orient_matrix_UB_23 0.0000252000
_diffrn_orient_matrix_UB_31 -0.0001083000
_diffrn_orient_matrix_UB_32 0.0736704000
_diffrn_orient_matrix_UB_33 0.0432435000
_diffrn_radiation_monochromator mirror
_diffrn_radiation_probe x-ray
_diffrn_radiation_type 'Cu K\a'
_diffrn_radiation_wavelength 1.54184
_diffrn_reflns_av_R_equivalents 0.0867
_diffrn_reflns_av_unetI/netI 0.0519
_diffrn_reflns_Laue_measured_fraction_full 0.995
_diffrn_reflns_Laue_measured_fraction_max 0.939
_diffrn_reflns_limit_h_max 18
_diffrn_reflns_limit_h_min -17
_diffrn_reflns_limit_k_max 19
_diffrn_reflns_limit_k_min -16
_diffrn_reflns_limit_l_max 21
_diffrn_reflns_limit_l_min -20
_diffrn_reflns_number 48157
_diffrn_reflns_point_group_measured_fraction_full 0.995
_diffrn_reflns_point_group_measured_fraction_max 0.939
_diffrn_reflns_theta_full 67.684
_diffrn_reflns_theta_max 77.085
_diffrn_reflns_theta_min 2.741
_diffrn_source 'Rotating-anode X-ray tube'
_diffrn_source_type 'Rigaku (Cu) X-ray Source'
_exptl_absorpt_coefficient_mu 0.630
_exptl_absorpt_correction_T_max 1.00000
_exptl_absorpt_correction_T_min 0.58764
_exptl_absorpt_correction_type multi-scan
_exptl_absorpt_process_details
;
CrysAlisPro 1.171.43.127a (Rigaku Oxford Diffraction, 2024)
Empirical absorption correction using spherical harmonics,
implemented in SCALE3 ABSPACK scaling algorithm.
;
_exptl_crystal_colour 'clear light colourless'
_exptl_crystal_colour_lustre clear
_exptl_crystal_colour_modifier light
_exptl_crystal_colour_primary colourless
_exptl_crystal_density_diffrn 1.256
_exptl_crystal_description block
_exptl_crystal_F_000 1448
_exptl_crystal_size_max 0.4
_exptl_crystal_size_mid 0.3
_exptl_crystal_size_min 0.2
_refine_diff_density_max 0.725
_refine_diff_density_min -0.516
_refine_diff_density_rms 0.064
_refine_ls_extinction_method none
_refine_ls_goodness_of_fit_ref 1.028
_refine_ls_hydrogen_treatment mixed
_refine_ls_matrix_type full
_refine_ls_number_parameters 1128
_refine_ls_number_reflns 14306
_refine_ls_number_restraints 593
_refine_ls_restrained_S_all 1.137
_refine_ls_R_factor_all 0.0914
_refine_ls_R_factor_gt 0.0739
_refine_ls_shift/su_max 0.000
_refine_ls_shift/su_mean 0.000
_refine_ls_structure_factor_coef Fsqd
_refine_ls_weighting_details 'w=1/[\s^2^(Fo^2^)+(0.1034P)^2^+3.4300P] where P=(Fo^2^+2Fc^2^)/3'
_refine_ls_weighting_scheme calc
_refine_ls_wR_factor_gt 0.1878
_refine_ls_wR_factor_ref 0.1980
_reflns_Friedel_coverage 0.000
_reflns_number_gt 11859
_reflns_number_total 14306
_reflns_threshold_expression 'I > 2\s(I)'
_cod_data_source_file d5ce00038f2.cif
_cod_data_source_block p-xylene
_cod_depositor_comments 'Adding full bibliography for 7250046--7250051.cif.'
_cod_database_code 7250050
_shelx_shelxl_version_number 2018/3
_chemical_oxdiff_formula 'C H O N Cl'
_shelx_space_group_comment
;
The symmetry employed for this shelxl refinement is uniquely defined
by the following loop, which should always be used as a source of
symmetry information in preference to the above space-group names.
They are only intended as comments.
;
_shelx_estimated_absorpt_t_max 0.884
_shelx_estimated_absorpt_t_min 0.787
_olex2_refinement_description
;
1. Fixed Uiso
 At 1.2 times of:
  All C(H) groups, All N(H) groups
 At 1.5 times of:
  All C(H,H,H) groups, All O(H,H) groups
2. Restrained distances
 C86-C81 = C82-C81 = C83-C82 = C84-C83 = C85-C84 = C86-C85
 1.39 with sigma of 0.01
 C87-C81 = C88-C84
 1.5 with sigma of 0.01
 C30-C29 = C30-C31 = C30-H30
 1.5 with sigma of 0.01
 C81-C83 \\sim C82-C84 \\sim C83-C85 \\sim C84-C86 \\sim C85-C81 \\sim C86-C82
 with sigma of 0.02
3. Restrained planarity
 C64A, C65A, C66A, C67A, C68A, C69A, C70A, C71A
 with sigma of 0.01
 C81A, C82A, C83A, C84A, C85A, C86A, C87A, C88A
 with sigma of 0.01
 C81, C82, C83, C84, C85, C86, C87, C88
 with sigma of 0.01
4. Uiso/Uaniso restraints and constraints
C64 \\sim C64A \\sim C65 \\sim C65A \\sim C66 \\sim C66A \\sim C67 \\sim C67A
\\sim C68 \\sim C68A \\sim C69 \\sim C69A \\sim C70 \\sim C70A \\sim C71 \\sim
C71A: within 2A with sigma of 0.01 and sigma for terminal atoms of 0.02 within
2A
C81 \\sim C81A \\sim C82 \\sim C82A \\sim C83 \\sim C83A \\sim C84 \\sim C84A
\\sim C85 \\sim C85A \\sim C86 \\sim C86A \\sim C87 \\sim C87A \\sim C88 \\sim
C88A: within 2A with sigma of 0.01 and sigma for terminal atoms of 0.02 within
2A
Uanis(C70A) \\sim Ueq, Uanis(C86) \\sim Ueq, Uanis(C87) \\sim Ueq: with sigma
of 0.003 and sigma for terminal atoms of 0.006
5. Same fragment restrains
{C81A, C82A, C83A, C84A, C85A, C86A, C87A, C88A} sigma for 1-2: 0.02, 1-3: 0.04
as in
{C81, C82, C83, C84, C85, C86, C87, C88}
{C64A, C65A, C66A, C67A, C68A, C69A, C70A, C71A} sigma for 1-2: 0.02, 1-3: 0.04
as in
{C64, C65, C66, C67, C68, C69, C70, C71}
6. Others
 Sof(C64A)=Sof(C65A)=Sof(H65A)=Sof(C66A)=Sof(H66A)=Sof(C67A)=Sof(C68A)=
 Sof(H68A)=Sof(C69A)=Sof(H69A)=Sof(C70A)=Sof(H70D)=Sof(H70E)=Sof(H70F)=
 Sof(C71A)=Sof(H71D)=Sof(H71E)=Sof(H71F)=1-FVAR(1)
 Sof(C64)=Sof(C65)=Sof(H65)=Sof(C66)=Sof(H66)=Sof(C67)=Sof(C68)=Sof(H68)=
 Sof(C69)=Sof(H69)=Sof(C70)=Sof(H70A)=Sof(H70B)=Sof(H70C)=Sof(C71)=Sof(H71A)=
 Sof(H71B)=Sof(H71C)=FVAR(1)
 Sof(C81A)=Sof(C82A)=Sof(H82A)=Sof(C83A)=Sof(H83A)=Sof(C84A)=Sof(C85A)=
 Sof(H85A)=Sof(C86A)=Sof(H86A)=Sof(C87A)=Sof(H87D)=Sof(H87E)=Sof(H87F)=
 Sof(C88A)=Sof(H88D)=Sof(H88E)=Sof(H88F)=0.5*(1-FVAR(3))
 Sof(C81)=Sof(C82)=Sof(H82)=Sof(C83)=Sof(H83)=Sof(C84)=Sof(C85)=Sof(H85)=
 Sof(C86)=Sof(H86)=Sof(C87)=Sof(H87A)=Sof(H87B)=Sof(H87C)=Sof(C88)=Sof(H88A)=
 Sof(H88B)=Sof(H88C)=0.5*FVAR(3)
7.a Ternary CH refined with riding coordinates:
 C23(H23), C40(H40), C57(H57)
7.b Aromatic/amide H refined with riding coordinates:
 C10(H10), C11(H11), C13(H13), C15(H15), C19(H19), C20(H20), C21(H21),
 C27(H27), C29(H29), C30(H30), C32(H32), C36(H36), C37(H37), C38(H38), C44(H44),
  C46(H46), C47(H47), C49(H49), C53(H53), C54(H54), C55(H55), N5(H5), N10(H10A),
  N15(H15A), C62(H62), C63(H63), C65(H65), C66(H66), C68(H68), C69(H69),
 C65A(H65A), C66A(H66A), C68A(H68A), C69A(H69A), C73(H73), C74(H74), C76(H76),
 C77(H77), C82(H82), C83(H83), C85(H85), C86(H86), C82A(H82A), C83A(H83A),
 C85A(H85A), C86A(H86A)
7.c Idealised Me refined as rotating group:
 C1(H1A,H1B,H1C), C6(H6A,H6B,H6C), C7(H7A,H7B,H7C), C8(H8A,H8B,H8C), C24(H24A,
 H24B,H24C), C25(H25A,H25B,H25C), C41(H41A,H41B,H41C), C42(H42A,H42B,H42C),
 C58(H58A,H58B,H58C), C59(H59A,H59B,H59C), C60(H60A,H60B,H60C), C70(H70A,H70B,
 H70C), C71(H71A,H71B,H71C), C70A(H70D,H70E,H70F), C71A(H71D,H71E,H71F),
 C78(H78A,H78B,H78C), C79(H79A,H79B,H79C), C87(H87A,H87B,H87C), C88(H88A,H88B,
 H88C), C87A(H87D,H87E,H87F), C88A(H88D,H88E,H88F)
;
_olex2_submission_special_instructions 'No special instructions were received'
_oxdiff_exptl_absorpt_empirical_details
;
Empirical correction (ABSPACK) includes:
- Absorption correction using spherical harmonics
- Frame scaling
;
_oxdiff_exptl_absorpt_empirical_full_max 1.786
_oxdiff_exptl_absorpt_empirical_full_min 0.490

loop_
_space_group_symop_operation_xyz
'x, y, z'
'-x, -y, -z'

loop_
_atom_site_label
_atom_site_type_symbol
_atom_site_fract_x
_atom_site_fract_y
_atom_site_fract_z
_atom_site_U_iso_or_equiv
_atom_site_adp_type
_atom_site_occupancy
_atom_site_site_symmetry_order
_atom_site_calc_flag
_atom_site_refinement_flags_posn
_atom_site_refinement_flags_adp
_atom_site_refinement_flags_occupancy
_atom_site_disorder_assembly
_atom_site_disorder_group
C1 C 0.99306(17) 0.52917(19) 0.28879(15) 0.0346(5) Uani 1 1 d . . . . .
H1A H 1.020278 0.481179 0.262326 0.052 Uiso 1 1 calc R U . . .
H1B H 1.032800 0.529337 0.329467 0.052 Uiso 1 1 calc R U . . .
H1C H 0.988708 0.588981 0.246530 0.052 Uiso 1 1 calc R U . . .
C2 C 0.89540(15) 0.51047(16) 0.33256(13) 0.0260(5) Uani 1 1 d . . . . .
C3 C 0.82615(15) 0.50963(16) 0.27014(13) 0.0255(4) Uani 1 1 d . . . . .
C4 C 0.89740(15) 0.41377(16) 0.40146(13) 0.0262(4) Uani 1 1 d . . . . .
C5 C 0.84666(15) 0.58454(15) 0.37836(12) 0.0252(4) Uani 1 1 d . . . . .
C6 C 0.86414(17) 0.53575(18) 0.17758(13) 0.0321(5) Uani 1 1 d . . . . .
H6A H 0.881731 0.597787 0.160360 0.048 Uiso 1 1 calc R U . . .
H6B H 0.815805 0.533911 0.145080 0.048 Uiso 1 1 calc R U . . .
H6C H 0.919140 0.492226 0.168253 0.048 Uiso 1 1 calc R U . . .
C7 C 0.99398(17) 0.35579(18) 0.41236(15) 0.0340(5) Uani 1 1 d . . . . .
H7A H 1.021811 0.343853 0.359820 0.051 Uiso 1 1 calc R U . . .
H7B H 0.986755 0.297438 0.455362 0.051 Uiso 1 1 calc R U . . .
H7C H 1.034751 0.389234 0.428816 0.051 Uiso 1 1 calc R U . . .
C8 C 0.89955(18) 0.66662(17) 0.36499(14) 0.0324(5) Uani 1 1 d . . . . .
H8A H 0.959856 0.644592 0.386778 0.049 Uiso 1 1 calc R U . . .
H8B H 0.862412 0.708969 0.394123 0.049 Uiso 1 1 calc R U . . .
H8C H 0.910021 0.698530 0.305554 0.049 Uiso 1 1 calc R U . . .
C9 C 0.79922(15) 0.41403(16) 0.30086(13) 0.0261(4) Uani 1 1 d . . . . .
C10 C 0.74331(16) 0.37625(16) 0.26528(14) 0.0286(5) Uani 1 1 d . . . . .
H10 H 0.720328 0.410756 0.214320 0.034 Uiso 1 1 calc R U . . .
C11 C 0.72139(17) 0.28861(16) 0.30421(14) 0.0305(5) Uani 1 1 d . . . . .
H11 H 0.683597 0.262459 0.280003 0.037 Uiso 1 1 calc R U . . .
C12 C 0.75494(17) 0.23865(16) 0.37918(14) 0.0298(5) Uani 1 1 d . . . . .
C13 C 0.81227(16) 0.27501(16) 0.41501(14) 0.0282(5) Uani 1 1 d . . . . .
H13 H 0.835677 0.240360 0.465747 0.034 Uiso 1 1 calc R U . . .
C14 C 0.83411(15) 0.36262(16) 0.37484(13) 0.0257(4) Uani 1 1 d . . . . .
C15 C 0.66672(17) 0.10689(16) 0.40205(14) 0.0315(5) Uani 1 1 d . . . . .
H15 H 0.623922 0.131842 0.362115 0.038 Uiso 1 1 calc R U . . .
C16 C 0.67635(18) 0.02076(17) 0.45601(14) 0.0332(5) Uani 1 1 d . . . . .
C17 C 0.62286(18) -0.05504(16) 0.46749(14) 0.0318(5) Uani 1 1 d . . . . .
C18 C 0.50375(18) -0.10466(16) 0.42844(14) 0.0323(5) Uani 1 1 d . . . . .
C19 C 0.51803(19) -0.19049(17) 0.48545(15) 0.0360(5) Uani 1 1 d . . . . .
H19 H 0.479855 -0.236181 0.490843 0.043 Uiso 1 1 calc R U . . .
C20 C 0.5892(2) -0.20784(17) 0.53418(15) 0.0377(6) Uani 1 1 d . . . . .
H20 H 0.600889 -0.266069 0.573675 0.045 Uiso 1 1 calc R U . . .
C21 C 0.64312(19) -0.13983(17) 0.52500(15) 0.0361(5) Uani 1 1 d . . . . .
H21 H 0.693046 -0.150726 0.557300 0.043 Uiso 1 1 calc R U . . .
C22 C 0.42873(19) -0.08449(17) 0.37274(16) 0.0354(5) Uani 1 1 d . . . . .
C23 C 0.3433(2) 0.02831(19) 0.26578(18) 0.0437(6) Uani 1 1 d . . . . .
H23 H 0.286921 -0.001305 0.295896 0.052 Uiso 1 1 calc R U . . .
C24 C 0.3760(2) -0.0042(2) 0.1888(2) 0.0530(7) Uani 1 1 d . . . . .
H24A H 0.323810 0.007464 0.156178 0.079 Uiso 1 1 calc R U . . .
H24B H 0.398137 -0.070146 0.205757 0.079 Uiso 1 1 calc R U . . .
H24C H 0.427039 0.029032 0.155130 0.079 Uiso 1 1 calc R U . . .
C25 C 0.3161(3) 0.1307(2) 0.2427(2) 0.0572(8) Uani 1 1 d . . . . .
H25A H 0.369836 0.161181 0.211113 0.086 Uiso 1 1 calc R U . . .
H25B H 0.296301 0.149735 0.293200 0.086 Uiso 1 1 calc R U . . .
H25C H 0.264481 0.147941 0.208711 0.086 Uiso 1 1 calc R U . . .
C26 C 0.83365(14) 0.53063(15) 0.46918(12) 0.0236(4) Uani 1 1 d . . . . .
C27 C 0.79827(15) 0.56598(15) 0.53534(12) 0.0236(4) Uani 1 1 d . . . . .
H27 H 0.781086 0.630088 0.526540 0.028 Uiso 1 1 calc R U . . .
C28 C 0.78875(14) 0.50518(15) 0.61443(12) 0.0230(4) Uani 1 1 d . . . . .
C29 C 0.81405(16) 0.41152(15) 0.62820(13) 0.0258(4) Uani 1 1 d D . . . .
H29 H 0.807684 0.371099 0.682987 0.031 Uiso 1 1 calc R U . . .
C30 C 0.84893(16) 0.37683(15) 0.56119(13) 0.0262(4) Uani 1 1 d D . . . .
H30 H 0.866118 0.312721 0.570007 0.031 Uiso 1 1 calc DR U . . .
C31 C 0.85829(15) 0.43729(15) 0.48112(13) 0.0240(4) Uani 1 1 d D . . . .
C32 C 0.72900(15) 0.49219(15) 0.76352(12) 0.0247(4) Uani 1 1 d . . . . .
H32 H 0.739902 0.427712 0.787981 0.030 Uiso 1 1 calc R U . . .
C33 C 0.68817(16) 0.55733(16) 0.80195(13) 0.0260(4) Uani 1 1 d . . . . .
C34 C 0.65206(16) 0.54352(16) 0.88979(13) 0.0279(5) Uani 1 1 d . . . . .
C35 C 0.62381(17) 0.44070(19) 1.01756(14) 0.0326(5) Uani 1 1 d . . . . .
C36 C 0.58905(18) 0.5099(2) 1.05432(14) 0.0377(6) Uani 1 1 d . . . . .
H36 H 0.568091 0.495860 1.112052 0.045 Uiso 1 1 calc R U . . .
C37 C 0.58566(19) 0.5992(2) 1.00531(15) 0.0403(6) Uani 1 1 d . . . . .
H37 H 0.562096 0.648190 1.028593 0.048 Uiso 1 1 calc R U . . .
C38 C 0.61705(18) 0.61703(19) 0.92144(15) 0.0355(5) Uani 1 1 d . . . . .
H38 H 0.614711 0.678283 0.886170 0.043 Uiso 1 1 calc R U . . .
C39 C 0.62434(18) 0.34260(19) 1.06931(14) 0.0355(5) Uani 1 1 d . . . . .
C40 C 0.6419(2) 0.1820(2) 1.07192(16) 0.0466(7) Uani 1 1 d . . . . .
H40 H 0.587116 0.173268 1.115977 0.056 Uiso 1 1 calc R U . . .
C41 C 0.7300(3) 0.1477(2) 1.1134(2) 0.0655(9) Uani 1 1 d . . . . .
H41A H 0.727251 0.084691 1.149242 0.098 Uiso 1 1 calc R U . . .
H41B H 0.735563 0.187155 1.146970 0.098 Uiso 1 1 calc R U . . .
H41C H 0.784360 0.148983 1.071054 0.098 Uiso 1 1 calc R U . . .
C42 C 0.6334(3) 0.1310(2) 1.0118(2) 0.0637(10) Uani 1 1 d . . . . .
H42A H 0.689468 0.133725 0.971145 0.096 Uiso 1 1 calc R U . . .
H42B H 0.578244 0.159294 0.983084 0.096 Uiso 1 1 calc R U . . .
H42C H 0.626933 0.066810 1.042265 0.096 Uiso 1 1 calc R U . . .
C43 C 0.74192(15) 0.57780(15) 0.28600(12) 0.0241(4) Uani 1 1 d . . . . .
C44 C 0.66026(15) 0.59940(15) 0.24897(12) 0.0246(4) Uani 1 1 d . . . . .
H44 H 0.653512 0.573516 0.207005 0.029 Uiso 1 1 calc R U . . .
C45 C 0.58889(15) 0.65966(15) 0.27481(12) 0.0240(4) Uani 1 1 d . . . . .
C46 C 0.59819(17) 0.69875(15) 0.33591(13) 0.0282(5) Uani 1 1 d . . . . .
H46 H 0.548438 0.740046 0.352770 0.034 Uiso 1 1 calc R U . . .
C47 C 0.68003(17) 0.67703(15) 0.37157(13) 0.0281(5) Uani 1 1 d . . . . .
H47 H 0.686996 0.703225 0.413260 0.034 Uiso 1 1 calc R U . . .
C48 C 0.75253(15) 0.61648(15) 0.34625(12) 0.0237(4) Uani 1 1 d . . . . .
C49 C 0.42044(16) 0.72461(15) 0.26433(13) 0.0262(4) Uani 1 1 d . . . . .
H49 H 0.405545 0.747657 0.310982 0.031 Uiso 1 1 calc R U . . .
C50 C 0.36224(16) 0.72753(15) 0.20808(13) 0.0250(4) Uani 1 1 d . . . . .
C51 C 0.26310(16) 0.76399(15) 0.20450(13) 0.0269(5) Uani 1 1 d . . . . .
C52 C 0.12560(16) 0.76188(16) 0.15715(14) 0.0295(5) Uani 1 1 d . . . . .
C53 C 0.07743(18) 0.82564(18) 0.19638(17) 0.0385(6) Uani 1 1 d . . . . .
H53 H 0.012987 0.846608 0.191866 0.046 Uiso 1 1 calc R U . . .
C54 C 0.12574(19) 0.85792(19) 0.24228(18) 0.0419(6) Uani 1 1 d . . . . .
H54 H 0.094463 0.901345 0.269955 0.050 Uiso 1 1 calc R U . . .
C55 C 0.21958(18) 0.82665(17) 0.24760(16) 0.0343(5) Uani 1 1 d . . . . .
H55 H 0.253570 0.847095 0.279592 0.041 Uiso 1 1 calc R U . . .
C56 C 0.07374(17) 0.72124(17) 0.11087(14) 0.0312(5) Uani 1 1 d . . . . .
C57 C 0.08464(18) 0.6158(2) 0.02728(15) 0.0370(6) Uani 1 1 d . . . . .
H57 H 0.015271 0.623407 0.042329 0.044 Uiso 1 1 calc R U . . .
C58 C 0.1051(2) 0.6641(2) -0.06473(17) 0.0511(7) Uani 1 1 d . . . . .
H58A H 0.172592 0.655630 -0.081704 0.077 Uiso 1 1 calc R U . . .
H58B H 0.082593 0.729751 -0.075408 0.077 Uiso 1 1 calc R U . . .
H58C H 0.073133 0.638209 -0.096417 0.077 Uiso 1 1 calc R U . . .
C59 C 0.1184(2) 0.5143(2) 0.04758(17) 0.0413(6) Uani 1 1 d . . . . .
H59A H 0.083548 0.485830 0.020311 0.062 Uiso 1 1 calc R U . . .
H59B H 0.108453 0.486354 0.107763 0.062 Uiso 1 1 calc R U . . .
H59C H 0.185214 0.504792 0.027861 0.062 Uiso 1 1 calc R U . . .
N1 N 0.73181(15) 0.14865(14) 0.41824(12) 0.0320(4) Uani 1 1 d . . . . .
N2 N 0.77987(16) 0.09097(15) 0.48004(14) 0.0381(5) Uani 1 1 d . . . . .
N3 N 0.74590(16) 0.01315(15) 0.50297(14) 0.0380(5) Uani 1 1 d . . . . .
N4 N 0.55428(15) -0.03706(13) 0.41909(12) 0.0324(4) Uani 1 1 d . . . . .
N5 N 0.41546(17) 0.00063(15) 0.32168(14) 0.0392(5) Uani 1 1 d . . . . .
H5 H 0.450944 0.040965 0.321700 0.047 Uiso 1 1 calc R U . . .
N6 N 0.75035(13) 0.53937(13) 0.68354(10) 0.0243(4) Uani 1 1 d . . . . .
N7 N 0.72363(15) 0.63053(13) 0.67205(12) 0.0319(4) Uani 1 1 d . . . . .
N8 N 0.68596(16) 0.64108(14) 0.74415(12) 0.0340(5) Uani 1 1 d . . . . .
N9 N 0.65585(13) 0.45619(14) 0.93672(11) 0.0290(4) Uani 1 1 d . . . . .
N10 N 0.63892(16) 0.28026(15) 1.02878(12) 0.0383(5) Uani 1 1 d . . . . .
H10A H 0.647067 0.298416 0.974191 0.046 Uiso 1 1 calc R U . . .
N11 N 0.50317(13) 0.68195(12) 0.23887(10) 0.0242(4) Uani 1 1 d . . . . .
N12 N 0.49719(14) 0.65886(14) 0.16988(11) 0.0282(4) Uani 1 1 d . . . . .
N13 N 0.41204(13) 0.68594(14) 0.15153(11) 0.0282(4) Uani 1 1 d . . . . .
N14 N 0.21701(13) 0.73234(13) 0.15992(11) 0.0260(4) Uani 1 1 d . . . . .
N15 N 0.12494(14) 0.65915(15) 0.07592(12) 0.0314(4) Uani 1 1 d . . . . .
H15A H 0.184597 0.643995 0.082393 0.038 Uiso 1 1 calc R U . . .
O1 O 0.38309(13) -0.14579(12) 0.37474(12) 0.0389(4) Uani 1 1 d . . . . .
O2 O 0.61048(14) 0.32468(14) 1.14598(10) 0.0440(5) Uani 1 1 d . . . . .
O3 O -0.01068(13) 0.74272(14) 0.10927(13) 0.0443(5) Uani 1 1 d . . . . .
C60 C 0.4861(2) 0.4501(2) 0.35151(19) 0.0503(7) Uani 1 1 d . . . . .
H60A H 0.449709 0.398605 0.366551 0.075 Uiso 1 1 calc R U . . .
H60B H 0.548968 0.432224 0.326321 0.075 Uiso 1 1 calc R U . . .
H60C H 0.455088 0.502782 0.311769 0.075 Uiso 1 1 calc R U . . .
C61 C 0.49295(18) 0.47573(19) 0.42825(17) 0.0406(6) Uani 1 1 d . . . . .
C62 C 0.42174(18) 0.53199(19) 0.46014(18) 0.0422(6) Uani 1 1 d . . . . .
H62 H 0.367043 0.554573 0.433106 0.051 Uiso 1 1 calc R U . . .
C63 C 0.42830(19) 0.55600(19) 0.53010(18) 0.0423(6) Uani 1 1 d . . . . .
H63 H 0.378275 0.594780 0.550105 0.051 Uiso 1 1 calc R U . . .
C64 C 0.3189(3) 0.1743(3) -0.0778(2) 0.0501(9) Uani 0.816(4) 1 d D U P A 1
C65 C 0.2395(4) 0.1959(4) -0.1060(3) 0.0674(13) Uani 0.816(4) 1 d D U P A 1
H65 H 0.192403 0.232514 -0.080466 0.081 Uiso 0.816(4) 1 calc R U P A 1
C66 C 0.2169(3) 0.1713(3) -0.1690(2) 0.0523(9) Uani 0.816(4) 1 d D U P A 1
H66 H 0.155881 0.188748 -0.185420 0.063 Uiso 0.816(4) 1 calc R U P A 1
C67 C 0.2856(3) 0.1197(2) -0.2090(2) 0.0454(8) Uani 0.816(4) 1 d D U P A 1
C68 C 0.3742(3) 0.0959(3) -0.1838(3) 0.0511(10) Uani 0.816(4) 1 d D U P A 1
H68 H 0.422422 0.061332 -0.210478 0.061 Uiso 0.816(4) 1 calc R U P A 1
C69 C 0.3901(3) 0.1241(4) -0.1183(3) 0.0552(11) Uani 0.816(4) 1 d D U P A 1
H69 H 0.450444 0.109176 -0.100432 0.066 Uiso 0.816(4) 1 calc R U P A 1
C70 C 0.3402(4) 0.2021(4) -0.0043(3) 0.0778(14) Uani 0.816(4) 1 d D U P A 1
H70A H 0.318240 0.267445 -0.012081 0.117 Uiso 0.816(4) 1 calc R U P A 1
H70B H 0.407723 0.190593 -0.001565 0.117 Uiso 0.816(4) 1 calc R U P A 1
H70C H 0.308046 0.165913 0.047445 0.117 Uiso 0.816(4) 1 calc R U P A 1
C71 C 0.2632(3) 0.0916(3) -0.2794(2) 0.0562(10) Uani 0.816(4) 1 d D U P A 1
H71A H 0.196697 0.084843 -0.271295 0.084 Uiso 0.816(4) 1 calc R U P A 1
H71B H 0.300798 0.032981 -0.280892 0.084 Uiso 0.816(4) 1 calc R U P A 1
H71C H 0.277601 0.138571 -0.331821 0.084 Uiso 0.816(4) 1 calc R U P A 1
C64A C 0.2664(12) 0.2110(8) -0.0476(9) 0.072(3) Uani 0.184(4) 1 d D U P A 2
C65A C 0.2239(15) 0.2002(11) -0.1048(10) 0.059(3) Uani 0.184(4) 1 d D U P A 2
H65A H 0.160315 0.224990 -0.109802 0.070 Uiso 0.184(4) 1 calc R U P A 2
C66A C 0.2718(13) 0.1536(11) -0.1559(11) 0.062(2) Uani 0.184(4) 1 d D U P A 2
H66A H 0.236305 0.148602 -0.195616 0.075 Uiso 0.184(4) 1 calc R U P A 2
C67A C 0.3614(14) 0.1120(10) -0.1622(12) 0.060(3) Uani 0.184(4) 1 d D U P A 2
C68A C 0.4134(15) 0.1198(14) -0.1024(12) 0.061(3) Uani 0.184(4) 1 d D U P A 2
H68A H 0.476917 0.095119 -0.096852 0.073 Uiso 0.184(4) 1 calc R U P A 2
C69A C 0.3579(13) 0.1680(11) -0.0545(12) 0.068(3) Uani 0.184(4) 1 d D U P A 2
H69A H 0.391095 0.174362 -0.013841 0.081 Uiso 0.184(4) 1 calc R U P A 2
C70A C 0.2123(10) 0.2653(9) 0.0131(8) 0.040(3) Uani 0.184(4) 1 d D U P A 2
H70D H 0.198465 0.330138 -0.017636 0.060 Uiso 0.184(4) 1 calc R U P A 2
H70E H 0.250828 0.259475 0.056599 0.060 Uiso 0.184(4) 1 calc R U P A 2
H70F H 0.153702 0.240278 0.038511 0.060 Uiso 0.184(4) 1 calc R U P A 2
C71A C 0.4123(19) 0.0603(13) -0.2209(13) 0.098(6) Uani 0.184(4) 1 d D U P A 2
H71D H 0.377772 0.010627 -0.218518 0.147 Uiso 0.184(4) 1 calc R U P A 2
H71E H 0.474951 0.034409 -0.205059 0.147 Uiso 0.184(4) 1 calc R U P A 2
H71F H 0.417711 0.102025 -0.277432 0.147 Uiso 0.184(4) 1 calc R U P A 2
C72 C 0.0273(2) 1.1610(2) 0.28387(19) 0.0564(8) Uani 1 1 d . . . . .
C73 C -0.0524(3) 1.1351(3) 0.2706(2) 0.0633(10) Uani 1 1 d . . . . .
H73 H -0.089354 1.176504 0.230502 0.076 Uiso 1 1 calc R U . . .
C74 C -0.0805(3) 1.0508(3) 0.3139(2) 0.0630(9) Uani 1 1 d . . . . .
H74 H -0.135648 1.034949 0.302590 0.076 Uiso 1 1 calc R U . . .
C75 C -0.0290(3) 0.9885(2) 0.3741(2) 0.0583(9) Uani 1 1 d . . . . .
C76 C 0.0498(3) 1.0144(3) 0.3887(2) 0.0640(10) Uani 1 1 d . . . . .
H76 H 0.085817 0.973557 0.429813 0.077 Uiso 1 1 calc R U . . .
C77 C 0.0780(3) 1.0991(3) 0.3447(2) 0.0636(9) Uani 1 1 d . . . . .
H77 H 0.132985 1.115080 0.356220 0.076 Uiso 1 1 calc R U . . .
C78 C 0.0594(3) 1.2509(3) 0.2347(2) 0.0689(10) Uani 1 1 d . . . . .
H78A H 0.082291 1.249775 0.177704 0.103 Uiso 1 1 calc R U . . .
H78B H 0.109984 1.261819 0.259985 0.103 Uiso 1 1 calc R U . . .
H78C H 0.007115 1.300162 0.234184 0.103 Uiso 1 1 calc R U . . .
C79 C -0.0587(3) 0.8968(3) 0.4212(2) 0.0750(11) Uani 1 1 d . . . . .
H79A H -0.126652 0.903526 0.435977 0.113 Uiso 1 1 calc R U . . .
H79B H -0.028100 0.871629 0.471870 0.113 Uiso 1 1 calc R U . . .
H79C H -0.040669 0.855097 0.386668 0.113 Uiso 1 1 calc R U . . .
C81 C 0.0587(13) 1.0470(9) 0.0402(10) 0.057(3) Uani 0.359(3) 1 d D U P B -1
C82 C -0.0365(13) 1.0365(9) 0.0669(11) 0.061(3) Uani 0.359(3) 1 d D U P B -1
H82 H -0.066823 1.057682 0.112405 0.074 Uiso 0.359(3) 1 calc R U P B -1
C83 C -0.0873(12) 0.9969(8) 0.0298(10) 0.048(3) Uani 0.359(3) 1 d D U P B -1
H83 H -0.151108 0.991436 0.050339 0.057 Uiso 0.359(3) 1 calc R U P B -1
C84 C -0.0463(11) 0.9641(9) -0.0385(10) 0.049(2) Uani 0.359(3) 1 d D U P B -1
C85 C 0.0485(11) 0.9740(9) -0.0661(10) 0.042(2) Uani 0.359(3) 1 d D U P B -1
H85 H 0.078919 0.953533 -0.112013 0.050 Uiso 0.359(3) 1 calc R U P B -1
C86 C 0.0976(12) 1.0135(10) -0.0269(10) 0.049(2) Uani 0.359(3) 1 d D U P B -1
H86 H 0.161693 1.018063 -0.046798 0.059 Uiso 0.359(3) 1 calc R U P B -1
C87 C 0.1221(11) 1.0901(10) 0.0764(11) 0.062(4) Uani 0.359(3) 1 d D U P B -1
H87A H 0.114319 1.156775 0.051176 0.093 Uiso 0.359(3) 1 calc R U P B -1
H87B H 0.187448 1.065004 0.064561 0.093 Uiso 0.359(3) 1 calc R U P B -1
H87C H 0.104941 1.076190 0.136558 0.093 Uiso 0.359(3) 1 calc R U P B -1
C88 C -0.0978(8) 0.9189(8) -0.0827(9) 0.045(3) Uani 0.359(3) 1 d D U P B -1
H88A H -0.075969 0.852909 -0.068280 0.067 Uiso 0.359(3) 1 calc R U P B -1
H88B H -0.085236 0.945983 -0.142815 0.067 Uiso 0.359(3) 1 calc R U P B -1
H88C H -0.165135 0.928776 -0.065294 0.067 Uiso 0.359(3) 1 calc R U P B -1
C81A C -0.0105(14) 1.0045(12) -0.0026(12) 0.052(2) Uani 0.141(3) 1 d D U P B -2
C82A C -0.1091(14) 1.0213(12) 0.0057(12) 0.060(3) Uani 0.141(3) 1 d D U P B -2
H82A H -0.135597 1.053443 0.045034 0.071 Uiso 0.141(3) 1 calc R U P B -2
C83A C -0.1764(12) 0.9992(11) -0.0338(10) 0.047(3) Uani 0.141(3) 1 d D U P B -2
H83A H -0.242296 1.013853 -0.024275 0.057 Uiso 0.141(3) 1 calc R U P B -2
C84A C -0.1240(14) 0.9484(11) -0.0935(11) 0.056(4) Uani 0.141(3) 1 d D U P B -2
C85A C -0.0256(12) 0.9251(12) -0.1121(11) 0.048(3) Uani 0.141(3) 1 d D U P B -2
H85A H 0.002968 0.893545 -0.151360 0.058 Uiso 0.141(3) 1 calc R U P B -2
C86A C 0.0243(18) 0.9568(13) -0.0619(13) 0.053(3) Uani 0.141(3) 1 d D U P B -2
H86A H 0.090484 0.943401 -0.070212 0.064 Uiso 0.141(3) 1 calc R U P B -2
C87A C 0.059(2) 1.0302(17) 0.0418(16) 0.041(4) Uani 0.141(3) 1 d D U P B -2
H87D H 0.088723 1.081847 0.003873 0.061 Uiso 0.141(3) 1 calc R U P B -2
H87E H 0.106098 0.977453 0.059675 0.061 Uiso 0.141(3) 1 calc R U P B -2
H87F H 0.024878 1.047631 0.090422 0.061 Uiso 0.141(3) 1 calc R U P B -2
C88A C -0.187(2) 0.9201(17) -0.1418(17) 0.118(9) Uani 0.141(3) 1 d D U P B -2
H88D H -0.186990 0.962810 -0.197851 0.177 Uiso 0.141(3) 1 calc R U P B -2
H88E H -0.251069 0.921524 -0.113108 0.177 Uiso 0.141(3) 1 calc R U P B -2
H88F H -0.163764 0.857887 -0.145138 0.177 Uiso 0.141(3) 1 calc R U P B -2
O4 O 0.50254(16) 0.20972(15) 0.27151(12) 0.0466(5) Uani 1 1 d . . . . .
H4A H 0.532(3) 0.247(3) 0.223(3) 0.070 Uiso 1 1 d . U . . .
H4B H 0.441(3) 0.241(3) 0.269(2) 0.070 Uiso 1 1 d . U . . .

loop_
_atom_site_aniso_label
_atom_site_aniso_U_11
_atom_site_aniso_U_22
_atom_site_aniso_U_33
_atom_site_aniso_U_23
_atom_site_aniso_U_13
_atom_site_aniso_U_12
C1 0.0300(12) 0.0524(15) 0.0255(11) -0.0163(10) 0.0013(9) -0.0114(10)
C2 0.0281(11) 0.0371(12) 0.0171(9) -0.0128(9) -0.0011(8) -0.0079(9)
C3 0.0275(11) 0.0358(12) 0.0170(9) -0.0127(9) -0.0011(8) -0.0061(9)
C4 0.0276(11) 0.0354(12) 0.0197(10) -0.0141(9) -0.0031(8) -0.0034(9)
C5 0.0306(11) 0.0311(11) 0.0163(9) -0.0098(8) -0.0006(8) -0.0077(9)
C6 0.0347(12) 0.0457(14) 0.0187(10) -0.0143(10) 0.0003(9) -0.0064(10)
C7 0.0292(12) 0.0459(14) 0.0329(12) -0.0214(11) -0.0064(9) 0.0003(10)
C8 0.0404(13) 0.0391(13) 0.0221(10) -0.0099(9) -0.0017(9) -0.0169(10)
C9 0.0272(11) 0.0354(12) 0.0193(10) -0.0162(9) 0.0001(8) -0.0017(9)
C10 0.0338(12) 0.0352(12) 0.0219(10) -0.0154(9) -0.0068(9) -0.0020(9)
C11 0.0376(12) 0.0332(12) 0.0281(11) -0.0168(10) -0.0096(9) -0.0039(10)
C12 0.0346(12) 0.0300(12) 0.0288(11) -0.0153(9) -0.0045(9) -0.0016(9)
C13 0.0326(12) 0.0327(12) 0.0232(10) -0.0142(9) -0.0067(9) 0.0000(9)
C14 0.0267(11) 0.0345(12) 0.0204(10) -0.0167(9) -0.0024(8) -0.0006(9)
C15 0.0382(13) 0.0320(12) 0.0281(11) -0.0140(9) -0.0070(9) -0.0022(10)
C16 0.0414(13) 0.0327(12) 0.0280(11) -0.0142(10) -0.0056(10) -0.0002(10)
C17 0.0417(13) 0.0301(12) 0.0267(11) -0.0159(9) -0.0027(10) -0.0003(10)
C18 0.0443(14) 0.0282(12) 0.0282(11) -0.0168(9) 0.0001(10) -0.0031(10)
C19 0.0506(15) 0.0304(12) 0.0292(12) -0.0147(10) 0.0020(10) -0.0063(10)
C20 0.0568(16) 0.0301(12) 0.0255(11) -0.0112(10) -0.0018(11) -0.0015(11)
C21 0.0482(15) 0.0340(13) 0.0278(12) -0.0147(10) -0.0042(10) 0.0004(11)
C22 0.0450(14) 0.0311(12) 0.0340(12) -0.0184(10) -0.0019(10) -0.0020(10)
C23 0.0517(16) 0.0361(14) 0.0497(16) -0.0152(12) -0.0193(13) -0.0050(12)
C24 0.064(2) 0.0502(17) 0.0498(17) -0.0161(14) -0.0175(15) -0.0070(14)
C25 0.068(2) 0.0412(16) 0.069(2) -0.0185(15) -0.0294(17) 0.0018(14)
C26 0.0237(10) 0.0331(11) 0.0180(9) -0.0102(8) -0.0040(8) -0.0078(8)
C27 0.0270(10) 0.0284(11) 0.0191(9) -0.0097(8) -0.0045(8) -0.0064(8)
C28 0.0251(10) 0.0313(11) 0.0163(9) -0.0117(8) -0.0031(8) -0.0045(8)
C29 0.0322(11) 0.0299(11) 0.0160(9) -0.0068(8) -0.0042(8) -0.0043(9)
C30 0.0319(11) 0.0280(11) 0.0217(10) -0.0106(9) -0.0059(8) -0.0026(9)
C31 0.0234(10) 0.0323(11) 0.0210(10) -0.0132(9) -0.0044(8) -0.0043(8)
C32 0.0314(11) 0.0284(11) 0.0152(9) -0.0080(8) -0.0041(8) -0.0022(8)
C33 0.0321(11) 0.0313(11) 0.0176(10) -0.0119(8) -0.0027(8) -0.0041(9)
C34 0.0307(11) 0.0367(12) 0.0192(10) -0.0130(9) -0.0024(8) -0.0040(9)
C35 0.0310(12) 0.0514(15) 0.0185(10) -0.0117(10) -0.0030(9) -0.0107(10)
C36 0.0360(13) 0.0623(17) 0.0187(10) -0.0196(11) -0.0003(9) -0.0057(11)
C37 0.0430(14) 0.0546(16) 0.0274(12) -0.0238(12) -0.0006(10) 0.0014(12)
C38 0.0414(13) 0.0426(14) 0.0250(11) -0.0173(10) -0.0010(10) -0.0010(11)
C39 0.0367(13) 0.0532(15) 0.0189(10) -0.0097(10) -0.0035(9) -0.0137(11)
C40 0.0660(19) 0.0439(16) 0.0280(12) -0.0020(11) -0.0048(12) -0.0190(13)
C41 0.086(3) 0.0467(18) 0.060(2) -0.0019(15) -0.0240(19) -0.0076(17)
C42 0.107(3) 0.0466(18) 0.0400(16) -0.0056(14) -0.0120(17) -0.0254(18)
C43 0.0315(11) 0.0278(11) 0.0146(9) -0.0075(8) 0.0001(8) -0.0082(8)
C44 0.0328(11) 0.0286(11) 0.0164(9) -0.0112(8) -0.0012(8) -0.0080(9)
C45 0.0322(11) 0.0247(10) 0.0166(9) -0.0067(8) -0.0042(8) -0.0054(8)
C46 0.0387(12) 0.0263(11) 0.0229(10) -0.0122(9) -0.0060(9) -0.0015(9)
C47 0.0418(13) 0.0274(11) 0.0206(10) -0.0127(9) -0.0062(9) -0.0064(9)
C48 0.0335(11) 0.0251(10) 0.0153(9) -0.0076(8) -0.0020(8) -0.0089(8)
C49 0.0338(11) 0.0268(11) 0.0217(10) -0.0127(8) -0.0023(8) -0.0045(9)
C50 0.0319(11) 0.0258(11) 0.0199(10) -0.0098(8) -0.0022(8) -0.0058(8)
C51 0.0343(12) 0.0255(11) 0.0217(10) -0.0081(8) -0.0011(9) -0.0061(9)
C52 0.0329(12) 0.0280(11) 0.0253(11) -0.0056(9) -0.0024(9) -0.0033(9)
C53 0.0316(12) 0.0365(13) 0.0478(15) -0.0162(11) -0.0042(11) 0.0009(10)
C54 0.0413(14) 0.0376(14) 0.0517(16) -0.0257(12) 0.0019(12) -0.0023(11)
C55 0.0390(13) 0.0325(12) 0.0360(13) -0.0175(10) -0.0016(10) -0.0057(10)
C56 0.0307(12) 0.0348(12) 0.0272(11) -0.0063(9) -0.0056(9) -0.0048(9)
C57 0.0314(12) 0.0565(16) 0.0298(12) -0.0202(11) -0.0054(10) -0.0081(11)
C58 0.069(2) 0.0599(19) 0.0309(14) -0.0165(13) -0.0143(13) -0.0128(15)
C59 0.0411(14) 0.0493(16) 0.0415(14) -0.0198(12) -0.0083(11) -0.0116(12)
N1 0.0394(11) 0.0298(10) 0.0303(10) -0.0121(8) -0.0107(8) -0.0013(8)
N2 0.0456(12) 0.0347(11) 0.0361(11) -0.0102(9) -0.0141(9) -0.0019(9)
N3 0.0479(13) 0.0319(11) 0.0374(11) -0.0130(9) -0.0111(9) -0.0024(9)
N4 0.0445(12) 0.0270(10) 0.0293(10) -0.0151(8) -0.0038(8) -0.0023(8)
N5 0.0512(13) 0.0295(11) 0.0430(12) -0.0145(9) -0.0136(10) -0.0067(9)
N6 0.0309(9) 0.0277(9) 0.0163(8) -0.0101(7) -0.0022(7) -0.0032(7)
N7 0.0490(12) 0.0264(10) 0.0209(9) -0.0111(8) 0.0011(8) -0.0041(8)
N8 0.0494(12) 0.0328(11) 0.0206(9) -0.0127(8) 0.0017(8) -0.0040(9)
N9 0.0316(10) 0.0420(11) 0.0167(8) -0.0122(8) -0.0023(7) -0.0073(8)
N10 0.0505(13) 0.0445(12) 0.0183(9) -0.0025(8) -0.0034(8) -0.0154(10)
N11 0.0324(10) 0.0259(9) 0.0175(8) -0.0100(7) -0.0036(7) -0.0047(7)
N12 0.0336(10) 0.0372(11) 0.0186(8) -0.0149(8) -0.0054(7) -0.0026(8)
N13 0.0315(10) 0.0348(10) 0.0218(9) -0.0141(8) -0.0032(7) -0.0031(8)
N14 0.0307(10) 0.0264(9) 0.0201(8) -0.0060(7) -0.0033(7) -0.0034(7)
N15 0.0289(10) 0.0440(12) 0.0258(9) -0.0164(8) -0.0036(8) -0.0052(8)
O1 0.0499(11) 0.0302(9) 0.0447(10) -0.0213(8) -0.0052(8) -0.0084(8)
O2 0.0538(11) 0.0625(12) 0.0170(8) -0.0071(8) -0.0039(7) -0.0197(9)
O3 0.0319(9) 0.0494(11) 0.0562(12) -0.0221(9) -0.0117(8) 0.0008(8)
C60 0.0510(17) 0.0514(17) 0.0501(17) -0.0076(14) -0.0098(13) -0.0206(13)
C61 0.0353(13) 0.0409(14) 0.0417(14) 0.0009(11) -0.0060(11) -0.0172(11)
C62 0.0319(13) 0.0413(14) 0.0470(15) 0.0034(12) -0.0119(11) -0.0109(11)
C63 0.0329(13) 0.0398(14) 0.0483(15) -0.0006(12) -0.0050(11) -0.0114(11)
C64 0.061(2) 0.0438(18) 0.0423(18) -0.0078(15) -0.0086(16) -0.0057(17)
C65 0.071(3) 0.068(2) 0.059(2) -0.016(2) 0.001(2) -0.011(2)
C66 0.047(2) 0.057(2) 0.0465(19) -0.0149(16) 0.0002(16) 0.0026(17)
C67 0.0500(19) 0.0385(17) 0.0399(17) -0.0058(14) 0.0042(14) -0.0051(14)
C68 0.057(2) 0.0434(19) 0.043(2) -0.0098(16) 0.0088(17) -0.0002(16)
C69 0.055(2) 0.052(2) 0.053(2) -0.0001(18) -0.0159(18) -0.0122(18)
C70 0.099(4) 0.077(3) 0.067(3) -0.026(2) -0.011(3) -0.028(3)
C71 0.065(2) 0.058(2) 0.043(2) -0.0139(17) -0.0010(17) -0.0069(19)
C64A 0.076(5) 0.071(5) 0.061(5) -0.008(5) -0.013(5) -0.009(5)
C65A 0.061(5) 0.057(4) 0.054(4) -0.015(4) -0.007(4) 0.001(4)
C66A 0.064(4) 0.057(4) 0.057(4) -0.006(3) -0.003(4) -0.006(4)
C67A 0.065(4) 0.053(4) 0.052(4) -0.003(4) -0.004(4) -0.007(4)
C68A 0.066(5) 0.053(4) 0.055(5) -0.002(4) -0.005(5) -0.011(4)
C69A 0.074(5) 0.061(4) 0.060(5) -0.006(4) -0.003(4) -0.011(4)
C70A 0.047(5) 0.039(5) 0.043(5) -0.011(4) -0.023(4) -0.018(4)
C71A 0.104(10) 0.081(10) 0.081(10) -0.004(9) 0.016(9) -0.003(9)
C72 0.064(2) 0.066(2) 0.0424(16) -0.0327(15) -0.0091(14) 0.0179(16)
C73 0.059(2) 0.081(3) 0.0394(16) -0.0144(16) -0.0113(14) 0.0177(18)
C74 0.0547(19) 0.082(3) 0.0467(18) -0.0215(17) -0.0077(15) 0.0112(17)
C75 0.067(2) 0.063(2) 0.0443(16) -0.0287(15) -0.0083(15) 0.0191(16)
C76 0.074(2) 0.069(2) 0.0507(18) -0.0274(17) -0.0254(17) 0.0215(18)
C77 0.072(2) 0.073(2) 0.0540(19) -0.0326(18) -0.0207(17) 0.0082(18)
C78 0.089(3) 0.069(2) 0.054(2) -0.0328(18) -0.0132(18) 0.010(2)
C79 0.090(3) 0.066(2) 0.061(2) -0.0239(19) -0.002(2) 0.015(2)
C81 0.056(5) 0.048(5) 0.061(5) -0.011(4) -0.006(4) -0.003(4)
C82 0.052(5) 0.051(5) 0.067(5) -0.005(4) 0.007(4) -0.009(4)
C83 0.046(5) 0.032(4) 0.054(4) -0.003(4) 0.002(4) 0.000(3)
C84 0.049(4) 0.039(4) 0.054(4) -0.010(3) 0.000(3) 0.001(3)
C85 0.038(4) 0.042(4) 0.049(4) -0.017(3) 0.001(3) -0.013(3)
C86 0.049(3) 0.047(3) 0.049(3) -0.014(2) -0.004(2) -0.003(2)
C87 0.080(6) 0.053(6) 0.055(5) -0.013(4) -0.025(5) -0.006(5)
C88 0.034(5) 0.039(5) 0.055(5) -0.008(4) 0.002(4) -0.006(4)
C81A 0.046(4) 0.049(4) 0.056(4) -0.008(3) -0.010(4) -0.008(4)
C82A 0.057(5) 0.047(5) 0.061(5) -0.005(5) 0.004(5) -0.003(5)
C83A 0.042(5) 0.036(5) 0.051(5) -0.002(5) 0.003(5) -0.001(5)
C84A 0.055(6) 0.045(6) 0.057(6) -0.007(6) -0.002(6) 0.003(6)
C85A 0.048(5) 0.037(5) 0.049(5) -0.013(5) 0.002(5) 0.013(5)
C86A 0.050(5) 0.048(5) 0.055(5) -0.013(5) 0.002(5) 0.000(5)
C87A 0.055(8) 0.030(7) 0.047(8) -0.027(7) -0.013(7) -0.001(7)
C88A 0.097(13) 0.101(13) 0.116(14) 0.007(13) 0.006(13) -0.001(13)
O4 0.0495(12) 0.0519(12) 0.0327(10) -0.0063(9) 0.0002(8) -0.0078(9)

loop_
_atom_type_symbol
_atom_type_description
_atom_type_scat_dispersion_real
_atom_type_scat_dispersion_imag
_atom_type_scat_source
C C 0.0181 0.0091 'International Tables Vol C Tables 4.2.6.8 and 6.1.1.4'
H H 0.0000 0.0000 'International Tables Vol C Tables 4.2.6.8 and 6.1.1.4'
N N 0.0311 0.0180 'International Tables Vol C Tables 4.2.6.8 and 6.1.1.4'
O O 0.0492 0.0322 'International Tables Vol C Tables 4.2.6.8 and 6.1.1.4'

loop_
_geom_angle_atom_site_label_1
_geom_angle_atom_site_label_2
_geom_angle_atom_site_label_3
_geom_angle
_geom_angle_site_symmetry_1
_geom_angle_site_symmetry_3
_geom_angle_publ_flag
H1A C1 H1B 109.5 . . ?
H1A C1 H1C 109.5 . . ?
H1B C1 H1C 109.5 . . ?
C2 C1 H1A 109.5 . . ?
C2 C1 H1B 109.5 . . ?
C2 C1 H1C 109.5 . . ?
C1 C2 C3 112.48(17) . . ?
C1 C2 C4 112.04(19) . . ?
C1 C2 C5 112.77(19) . . ?
C4 C2 C3 106.32(17) . . ?
C5 C2 C3 106.54(17) . . ?
C5 C2 C4 106.20(16) . . ?
C6 C3 C2 116.37(18) . . ?
C9 C3 C2 104.36(17) . . ?
C9 C3 C6 112.06(18) . . ?
C9 C3 C43 109.48(18) . . ?
C43 C3 C2 103.92(16) . . ?
C43 C3 C6 110.14(18) . . ?
C7 C4 C2 116.47(19) . . ?
C14 C4 C2 104.31(17) . . ?
C14 C4 C7 109.70(19) . . ?
C31 C4 C2 104.08(17) . . ?
C31 C4 C7 108.89(17) . . ?
C31 C4 C14 113.40(18) . . ?
C8 C5 C2 116.24(18) . . ?
C26 C5 C2 104.47(17) . . ?
C26 C5 C8 110.95(17) . . ?
C26 C5 C48 109.85(17) . . ?
C48 C5 C2 104.17(16) . . ?
C48 C5 C8 110.75(19) . . ?
C3 C6 H6A 109.5 . . ?
C3 C6 H6B 109.5 . . ?
C3 C6 H6C 109.5 . . ?
H6A C6 H6B 109.5 . . ?
H6A C6 H6C 109.5 . . ?
H6B C6 H6C 109.5 . . ?
C4 C7 H7A 109.5 . . ?
C4 C7 H7B 109.5 . . ?
C4 C7 H7C 109.5 . . ?
H7A C7 H7B 109.5 . . ?
H7A C7 H7C 109.5 . . ?
H7B C7 H7C 109.5 . . ?
C5 C8 H8A 109.5 . . ?
C5 C8 H8B 109.5 . . ?
C5 C8 H8C 109.5 . . ?
H8A C8 H8B 109.5 . . ?
H8A C8 H8C 109.5 . . ?
H8B C8 H8C 109.5 . . ?
C10 C9 C3 127.4(2) . . ?
C14 C9 C3 112.65(19) . . ?
C14 C9 C10 119.9(2) . . ?
C9 C10 H10 120.1 . . ?
C11 C10 C9 119.9(2) . . ?
C11 C10 H10 120.1 . . ?
C10 C11 H11 120.1 . . ?
C10 C11 C12 119.7(2) . . ?
C12 C11 H11 120.1 . . ?
C11 C12 C13 121.1(2) . . ?
C11 C12 N1 118.9(2) . . ?
C13 C12 N1 119.9(2) . . ?
C12 C13 H13 120.8 . . ?
C14 C13 C12 118.4(2) . . ?
C14 C13 H13 120.8 . . ?
C9 C14 C4 112.1(2) . . ?
C13 C14 C4 126.9(2) . . ?
C13 C14 C9 121.0(2) . . ?
C16 C15 H15 127.9 . . ?
N1 C15 H15 127.9 . . ?
N1 C15 C16 104.3(2) . . ?
C15 C16 C17 128.8(2) . . ?
C15 C16 N3 109.0(2) . . ?
N3 C16 C17 122.2(2) . . ?
C21 C17 C16 121.3(2) . . ?
N4 C17 C16 115.9(2) . . ?
N4 C17 C21 122.8(2) . . ?
C19 C18 C22 119.6(2) . . ?
N4 C18 C19 123.5(2) . . ?
N4 C18 C22 116.9(2) . . ?
C18 C19 H19 120.9 . . ?
C20 C19 C18 118.3(2) . . ?
C20 C19 H19 120.9 . . ?
C19 C20 H20 120.3 . . ?
C21 C20 C19 119.4(2) . . ?
C21 C20 H20 120.3 . . ?
C17 C21 H21 120.7 . . ?
C20 C21 C17 118.6(2) . . ?
C20 C21 H21 120.7 . . ?
N5 C22 C18 116.8(2) . . ?
O1 C22 C18 120.2(2) . . ?
O1 C22 N5 123.0(2) . . ?
C24 C23 H23 108.1 . . ?
C25 C23 H23 108.1 . . ?
C25 C23 C24 111.3(3) . . ?
N5 C23 H23 108.1 . . ?
N5 C23 C24 111.0(2) . . ?
N5 C23 C25 110.2(2) . . ?
C23 C24 H24A 109.5 . . ?
C23 C24 H24B 109.5 . . ?
C23 C24 H24C 109.5 . . ?
H24A C24 H24B 109.5 . . ?
H24A C24 H24C 109.5 . . ?
H24B C24 H24C 109.5 . . ?
C23 C25 H25A 109.5 . . ?
C23 C25 H25B 109.5 . . ?
C23 C25 H25C 109.5 . . ?
H25A C25 H25B 109.5 . . ?
H25A C25 H25C 109.5 . . ?
H25B C25 H25C 109.5 . . ?
C27 C26 C5 126.5(2) . . ?
C31 C26 C5 111.97(18) . . ?
C31 C26 C27 121.4(2) . . ?
C26 C27 H27 120.9 . . ?
C28 C27 C26 118.2(2) . . ?
C28 C27 H27 120.9 . . ?
C27 C28 C29 121.47(19) . . ?
C27 C28 N6 119.48(19) . . ?
C29 C28 N6 119.03(18) . . ?
C28 C29 H29 120.1 . . ?
C28 C29 C30 119.7(2) . . ?
C30 C29 H29 120.1 . . ?
C29 C30 H30 120.3 . . ?
C31 C30 C29 119.4(2) . . ?
C31 C30 H30 120.3 . . ?
C26 C31 C4 112.87(19) . . ?
C26 C31 C30 119.75(19) . . ?
C30 C31 C4 127.3(2) . . ?
C33 C32 H32 127.5 . . ?
N6 C32 H32 127.5 . . ?
N6 C32 C33 105.02(19) . . ?
C32 C33 C34 127.9(2) . . ?
N8 C33 C32 108.34(18) . . ?
N8 C33 C34 123.7(2) . . ?
C38 C34 C33 121.7(2) . . ?
N9 C34 C33 115.5(2) . . ?
N9 C34 C38 122.8(2) . . ?
C36 C35 C39 119.2(2) . . ?
N9 C35 C36 123.6(2) . . ?
N9 C35 C39 117.2(2) . . ?
C35 C36 H36 120.8 . . ?
C37 C36 C35 118.4(2) . . ?
C37 C36 H36 120.8 . . ?
C36 C37 H37 120.4 . . ?
C36 C37 C38 119.1(2) . . ?
C38 C37 H37 120.4 . . ?
C34 C38 H38 120.6 . . ?
C37 C38 C34 118.8(2) . . ?
C37 C38 H38 120.6 . . ?
N10 C39 C35 116.6(2) . . ?
O2 C39 C35 119.2(2) . . ?
O2 C39 N10 124.2(3) . . ?
C41 C40 H40 108.2 . . ?
C42 C40 H40 108.2 . . ?
C42 C40 C41 112.7(3) . . ?
N10 C40 H40 108.2 . . ?
N10 C40 C41 109.7(2) . . ?
N10 C40 C42 109.8(2) . . ?
C40 C41 H41A 109.5 . . ?
C40 C41 H41B 109.5 . . ?
C40 C41 H41C 109.5 . . ?
H41A C41 H41B 109.5 . . ?
H41A C41 H41C 109.5 . . ?
H41B C41 H41C 109.5 . . ?
C40 C42 H42A 109.5 . . ?
C40 C42 H42B 109.5 . . ?
C40 C42 H42C 109.5 . . ?
H42A C42 H42B 109.5 . . ?
H42A C42 H42C 109.5 . . ?
H42B C42 H42C 109.5 . . ?
C44 C43 C3 126.55(19) . . ?
C48 C43 C3 112.36(19) . . ?
C48 C43 C44 121.0(2) . . ?
C43 C44 H44 120.9 . . ?
C45 C44 C43 118.21(19) . . ?
C45 C44 H44 120.9 . . ?
C44 C45 C46 121.5(2) . . ?
C44 C45 N11 119.51(18) . . ?
C46 C45 N11 119.0(2) . . ?
C45 C46 H46 120.2 . . ?
C47 C46 C45 119.5(2) . . ?
C47 C46 H46 120.2 . . ?
C46 C47 H47 120.1 . . ?
C46 C47 C48 119.7(2) . . ?
C48 C47 H47 120.1 . . ?
C43 C48 C5 112.84(19) . . ?
C43 C48 C47 120.0(2) . . ?
C47 C48 C5 127.12(19) . . ?
C50 C49 H49 127.5 . . ?
N11 C49 H49 127.5 . . ?
N11 C49 C50 104.92(18) . . ?
C49 C50 C51 130.1(2) . . ?
N13 C50 C49 108.07(19) . . ?
N13 C50 C51 121.76(19) . . ?
C55 C51 C50 120.9(2) . . ?
N14 C51 C50 116.47(19) . . ?
N14 C51 C55 122.6(2) . . ?
C53 C52 C56 119.6(2) . . ?
N14 C52 C53 122.8(2) . . ?
N14 C52 C56 117.5(2) . . ?
C52 C53 H53 120.8 . . ?
C54 C53 C52 118.4(2) . . ?
C54 C53 H53 120.8 . . ?
C53 C54 H54 120.1 . . ?
C55 C54 C53 119.7(2) . . ?
C55 C54 H54 120.1 . . ?
C51 C55 H55 121.0 . . ?
C54 C55 C51 118.1(2) . . ?
C54 C55 H55 121.0 . . ?
N15 C56 C52 115.9(2) . . ?
O3 C56 C52 120.4(2) . . ?
O3 C56 N15 123.6(2) . . ?
C58 C57 H57 107.7 . . ?
C59 C57 H57 107.7 . . ?
C59 C57 C58 111.9(2) . . ?
N15 C57 H57 107.7 . . ?
N15 C57 C58 110.1(2) . . ?
N15 C57 C59 111.5(2) . . ?
C57 C58 H58A 109.5 . . ?
C57 C58 H58B 109.5 . . ?
C57 C58 H58C 109.5 . . ?
H58A C58 H58B 109.5 . . ?
H58A C58 H58C 109.5 . . ?
H58B C58 H58C 109.5 . . ?
C57 C59 H59A 109.5 . . ?
C57 C59 H59B 109.5 . . ?
C57 C59 H59C 109.5 . . ?
H59A C59 H59B 109.5 . . ?
H59A C59 H59C 109.5 . . ?
H59B C59 H59C 109.5 . . ?
C15 N1 C12 129.0(2) . . ?
C15 N1 N2 110.9(2) . . ?
N2 N1 C12 120.0(2) . . ?
N3 N2 N1 107.0(2) . . ?
N2 N3 C16 108.7(2) . . ?
C18 N4 C17 117.4(2) . . ?
C22 N5 C23 121.5(2) . . ?
C22 N5 H5 119.2 . . ?
C23 N5 H5 119.2 . . ?
C32 N6 C28 128.91(19) . . ?
C32 N6 N7 110.40(17) . . ?
N7 N6 C28 120.52(17) . . ?
N8 N7 N6 107.22(18) . . ?
N7 N8 C33 109.02(19) . . ?
C34 N9 C35 117.3(2) . . ?
C39 N10 C40 122.1(2) . . ?
C39 N10 H10A 119.0 . . ?
C40 N10 H10A 119.0 . . ?
C49 N11 C45 129.09(18) . . ?
C49 N11 N12 110.35(18) . . ?
N12 N11 C45 120.55(18) . . ?
N13 N12 N11 107.66(17) . . ?
N12 N13 C50 109.00(17) . . ?
C52 N14 C51 118.3(2) . . ?
C56 N15 C57 122.0(2) . . ?
C56 N15 H15A 119.0 . . ?
C57 N15 H15A 119.0 . . ?
H60A C60 H60B 109.5 . . ?
H60A C60 H60C 109.5 . . ?
H60B C60 H60C 109.5 . . ?
C61 C60 H60A 109.5 . . ?
C61 C60 H60B 109.5 . . ?
C61 C60 H60C 109.5 . . ?
C62 C61 C60 121.7(3) . . ?
C62 C61 C63 117.2(3) . 2_666 ?
C63 C61 C60 121.0(3) 2_666 . ?
C61 C62 H62 119.1 . . ?
C63 C62 C61 121.8(3) . . ?
C63 C62 H62 119.1 . . ?
C61 C63 H63 119.5 2_666 . ?
C62 C63 C61 121.0(3) . 2_666 ?
C62 C63 H63 119.5 . . ?
C65 C64 C69 117.1(4) . . ?
C65 C64 C70 123.7(5) . . ?
C69 C64 C70 119.2(4) . . ?
C64 C65 H65 117.1 . . ?
C64 C65 C66 125.8(6) . . ?
C66 C65 H65 117.1 . . ?
C65 C66 H66 120.9 . . ?
C65 C66 C67 118.2(5) . . ?
C67 C66 H66 120.9 . . ?
C66 C67 C71 119.7(4) . . ?
C68 C67 C66 119.4(4) . . ?
C68 C67 C71 120.9(3) . . ?
C67 C68 H68 121.1 . . ?
C67 C68 C69 117.8(4) . . ?
C69 C68 H68 121.1 . . ?
C64 C69 H69 119.3 . . ?
C68 C69 C64 121.5(4) . . ?
C68 C69 H69 119.3 . . ?
C64 C70 H70A 109.5 . . ?
C64 C70 H70B 109.5 . . ?
C64 C70 H70C 109.5 . . ?
H70A C70 H70B 109.5 . . ?
H70A C70 H70C 109.5 . . ?
H70B C70 H70C 109.5 . . ?
C67 C71 H71A 109.5 . . ?
C67 C71 H71B 109.5 . . ?
C67 C71 H71C 109.5 . . ?
H71A C71 H71B 109.5 . . ?
H71A C71 H71C 109.5 . . ?
H71B C71 H71C 109.5 . . ?
C65A C64A C69A 108.3(16) . . ?
C65A C64A C70A 119.9(15) . . ?
C69A C64A C70A 131.7(15) . . ?
C64A C65A H65A 120.6 . . ?
C64A C65A C66A 118.7(19) . . ?
C66A C65A H65A 120.6 . . ?
C65A C66A H66A 113.7 . . ?
C65A C66A C67A 132.5(19) . . ?
C67A C66A H66A 113.7 . . ?
C66A C67A C68A 113.0(16) . . ?
C66A C67A C71A 131(2) . . ?
C68A C67A C71A 116.2(18) . . ?
C67A C68A H68A 125.5 . . ?
C69A C68A C67A 109.1(17) . . ?
C69A C68A H68A 125.5 . . ?
C64A C69A H69A 110.8 . . ?
C68A C69A C64A 138.4(19) . . ?
C68A C69A H69A 110.8 . . ?
C64A C70A H70D 109.5 . . ?
C64A C70A H70E 109.5 . . ?
C64A C70A H70F 109.5 . . ?
H70D C70A H70E 109.5 . . ?
H70D C70A H70F 109.5 . . ?
H70E C70A H70F 109.5 . . ?
C67A C71A H71D 109.5 . . ?
C67A C71A H71E 109.5 . . ?
C67A C71A H71F 109.5 . . ?
H71D C71A H71E 109.5 . . ?
H71D C71A H71F 109.5 . . ?
H71E C71A H71F 109.5 . . ?
C73 C72 C77 117.0(4) . . ?
C73 C72 C78 121.8(3) . . ?
C77 C72 C78 121.1(4) . . ?
C72 C73 H73 119.0 . . ?
C72 C73 C74 121.9(3) . . ?
C74 C73 H73 119.0 . . ?
C73 C74 H74 119.6 . . ?
C73 C74 C75 120.9(4) . . ?
C75 C74 H74 119.6 . . ?
C74 C75 C79 121.3(4) . . ?
C76 C75 C74 117.6(4) . . ?
C76 C75 C79 121.2(3) . . ?
C75 C76 H76 119.3 . . ?
C75 C76 C77 121.4(3) . . ?
C77 C76 H76 119.3 . . ?
C72 C77 H77 119.4 . . ?
C76 C77 C72 121.2(4) . . ?
C76 C77 H77 119.4 . . ?
C72 C78 H78A 109.5 . . ?
C72 C78 H78B 109.5 . . ?
C72 C78 H78C 109.5 . . ?
H78A C78 H78B 109.5 . . ?
H78A C78 H78C 109.5 . . ?
H78B C78 H78C 109.5 . . ?
C75 C79 H79A 109.5 . . ?
C75 C79 H79B 109.5 . . ?
C75 C79 H79C 109.5 . . ?
H79A C79 H79B 109.5 . . ?
H79A C79 H79C 109.5 . . ?
H79B C79 H79C 109.5 . . ?
C82 C81 C87 127.5(12) . . ?
C86 C81 C82 114.6(7) . . ?
C86 C81 C87 117.9(11) . . ?
C81 C82 H82 118.6 . . ?
C83 C82 C81 122.9(8) . . ?
C83 C82 H82 118.6 . . ?
C82 C83 H83 119.3 . . ?
C82 C83 C84 121.3(7) . . ?
C84 C83 H83 119.3 . . ?
C83 C84 C88 124.4(10) . . ?
C85 C84 C83 116.7(7) . . ?
C85 C84 C88 118.8(9) . . ?
C84 C85 H85 119.8 . . ?
C86 C85 C84 120.4(7) . . ?
C86 C85 H85 119.8 . . ?
C81 C86 H86 118.0 . . ?
C85 C86 C81 124.1(7) . . ?
C85 C86 H86 118.0 . . ?
C81 C87 H87A 109.5 . . ?
C81 C87 H87B 109.5 . . ?
C81 C87 H87C 109.5 . . ?
H87A C87 H87B 109.5 . . ?
H87A C87 H87C 109.5 . . ?
H87B C87 H87C 109.5 . . ?
C84 C88 H88A 109.5 . . ?
C84 C88 H88B 109.5 . . ?
C84 C88 H88C 109.5 . . ?
H88A C88 H88B 109.5 . . ?
H88A C88 H88C 109.5 . . ?
H88B C88 H88C 109.5 . . ?
C82A C81A C87A 130(2) . . ?
C86A C81A C82A 111.2(17) . . ?
C86A C81A C87A 119.1(19) . . ?
C81A C82A H82A 114.0 . . ?
C81A C82A C83A 132.1(18) . . ?
C83A C82A H82A 114.0 . . ?
C82A C83A H83A 126.2 . . ?
C82A C83A C84A 107.6(15) . . ?
C84A C83A H83A 126.2 . . ?
C83A C84A C88A 114.0(18) . . ?
C85A C84A C83A 129.5(16) . . ?
C85A C84A C88A 116.5(18) . . ?
C84A C85A H85A 125.1 . . ?
C84A C85A C86A 109.8(16) . . ?
C86A C85A H85A 125.1 . . ?
C81A C86A C85A 130(2) . . ?
C81A C86A H86A 115.1 . . ?
C85A C86A H86A 115.1 . . ?
C81A C87A H87D 109.5 . . ?
C81A C87A H87E 109.5 . . ?
C81A C87A H87F 109.5 . . ?
H87D C87A H87E 109.5 . . ?
H87D C87A H87F 109.5 . . ?
H87E C87A H87F 109.5 . . ?
C84A C88A H88D 109.5 . . ?
C84A C88A H88E 109.5 . . ?
C84A C88A H88F 109.5 . . ?
H88D C88A H88E 109.5 . . ?
H88D C88A H88F 109.5 . . ?
H88E C88A H88F 109.5 . . ?
H4A O4 H4B 99(3) . . ?

loop_
_geom_bond_atom_site_label_1
_geom_bond_atom_site_label_2
_geom_bond_distance
_geom_bond_site_symmetry_2
_geom_bond_publ_flag
C1 H1A 0.9800 . ?
C1 H1B 0.9800 . ?
C1 H1C 0.9800 . ?
C1 C2 1.529(3) . ?
C2 C3 1.596(3) . ?
C2 C4 1.589(3) . ?
C2 C5 1.588(3) . ?
C3 C6 1.536(3) . ?
C3 C9 1.507(3) . ?
C3 C43 1.522(3) . ?
C4 C7 1.542(3) . ?
C4 C14 1.523(3) . ?
C4 C31 1.513(3) . ?
C5 C8 1.540(3) . ?
C5 C26 1.513(3) . ?
C5 C48 1.514(3) . ?
C6 H6A 0.9800 . ?
C6 H6B 0.9800 . ?
C6 H6C 0.9800 . ?
C7 H7A 0.9800 . ?
C7 H7B 0.9800 . ?
C7 H7C 0.9800 . ?
C8 H8A 0.9800 . ?
C8 H8B 0.9800 . ?
C8 H8C 0.9800 . ?
C9 C10 1.393(3) . ?
C9 C14 1.393(3) . ?
C10 H10 0.9500 . ?
C10 C11 1.380(3) . ?
C11 H11 0.9500 . ?
C11 C12 1.393(3) . ?
C12 C13 1.397(3) . ?
C12 N1 1.418(3) . ?
C13 H13 0.9500 . ?
C13 C14 1.382(3) . ?
C15 H15 0.9500 . ?
C15 C16 1.363(3) . ?
C15 N1 1.349(3) . ?
C16 C17 1.469(4) . ?
C16 N3 1.368(3) . ?
C17 C21 1.390(3) . ?
C17 N4 1.345(3) . ?
C18 C19 1.386(4) . ?
C18 C22 1.503(4) . ?
C18 N4 1.340(3) . ?
C19 H19 0.9500 . ?
C19 C20 1.381(4) . ?
C20 H20 0.9500 . ?
C20 C21 1.380(4) . ?
C21 H21 0.9500 . ?
C22 N5 1.336(3) . ?
C22 O1 1.242(3) . ?
C23 H23 1.0000 . ?
C23 C24 1.527(4) . ?
C23 C25 1.506(4) . ?
C23 N5 1.462(3) . ?
C24 H24A 0.9800 . ?
C24 H24B 0.9800 . ?
C24 H24C 0.9800 . ?
C25 H25A 0.9800 . ?
C25 H25B 0.9800 . ?
C25 H25C 0.9800 . ?
C26 C27 1.392(3) . ?
C26 C31 1.385(3) . ?
C27 H27 0.9500 . ?
C27 C28 1.386(3) . ?
C28 C29 1.386(3) . ?
C28 N6 1.433(3) . ?
C29 H29 0.9500 . ?
C29 C30 1.397(3) . ?
C30 H30 0.9500 . ?
C30 C31 1.396(3) . ?
C32 H32 0.9500 . ?
C32 C33 1.369(3) . ?
C32 N6 1.347(3) . ?
C33 C34 1.467(3) . ?
C33 N8 1.362(3) . ?
C34 C38 1.391(3) . ?
C34 N9 1.336(3) . ?
C35 C36 1.387(4) . ?
C35 C39 1.499(4) . ?
C35 N9 1.342(3) . ?
C36 H36 0.9500 . ?
C36 C37 1.372(4) . ?
C37 H37 0.9500 . ?
C37 C38 1.385(3) . ?
C38 H38 0.9500 . ?
C39 N10 1.324(3) . ?
C39 O2 1.241(3) . ?
C40 H40 1.0000 . ?
C40 C41 1.511(5) . ?
C40 C42 1.510(4) . ?
C40 N10 1.465(3) . ?
C41 H41A 0.9800 . ?
C41 H41B 0.9800 . ?
C41 H41C 0.9800 . ?
C42 H42A 0.9800 . ?
C42 H42B 0.9800 . ?
C42 H42C 0.9800 . ?
C43 C44 1.387(3) . ?
C43 C48 1.384(3) . ?
C44 H44 0.9500 . ?
C44 C45 1.384(3) . ?
C45 C46 1.396(3) . ?
C45 N11 1.431(3) . ?
C46 H46 0.9500 . ?
C46 C47 1.377(3) . ?
C47 H47 0.9500 . ?
C47 C48 1.393(3) . ?
C49 H49 0.9500 . ?
C49 C50 1.375(3) . ?
C49 N11 1.346(3) . ?
C50 C51 1.466(3) . ?
C50 N13 1.366(3) . ?
C51 C55 1.400(3) . ?
C51 N14 1.342(3) . ?
C52 C53 1.389(3) . ?
C52 C56 1.510(3) . ?
C52 N14 1.340(3) . ?
C53 H53 0.9500 . ?
C53 C54 1.387(4) . ?
C54 H54 0.9500 . ?
C54 C55 1.382(4) . ?
C55 H55 0.9500 . ?
C56 N15 1.340(3) . ?
C56 O3 1.225(3) . ?
C57 H57 1.0000 . ?
C57 C58 1.519(4) . ?
C57 C59 1.509(4) . ?
C57 N15 1.465(3) . ?
C58 H58A 0.9800 . ?
C58 H58B 0.9800 . ?
C58 H58C 0.9800 . ?
C59 H59A 0.9800 . ?
C59 H59B 0.9800 . ?
C59 H59C 0.9800 . ?
N1 N2 1.360(3) . ?
N2 N3 1.305(3) . ?
N5 H5 0.8800 . ?
N6 N7 1.357(3) . ?
N7 N8 1.310(3) . ?
N10 H10A 0.8800 . ?
N11 N12 1.355(2) . ?
N12 N13 1.302(3) . ?
N15 H15A 0.8800 . ?
C60 H60A 0.9800 . ?
C60 H60B 0.9800 . ?
C60 H60C 0.9800 . ?
C60 C61 1.508(4) . ?
C61 C62 1.388(4) . ?
C61 C63 1.392(4) 2_666 ?
C62 H62 0.9500 . ?
C62 C63 1.381(4) . ?
C63 H63 0.9500 . ?
C64 C65 1.284(7) . ?
C64 C69 1.405(7) . ?
C64 C70 1.543(6) . ?
C65 H65 0.9500 . ?
C65 C66 1.354(7) . ?
C66 H66 0.9500 . ?
C66 C67 1.395(5) . ?
C67 C68 1.387(6) . ?
C67 C71 1.501(5) . ?
C68 H68 0.9500 . ?
C68 C69 1.389(7) . ?
C69 H69 0.9500 . ?
C70 H70A 0.9800 . ?
C70 H70B 0.9800 . ?
C70 H70C 0.9800 . ?
C71 H71A 0.9800 . ?
C71 H71B 0.9800 . ?
C71 H71C 0.9800 . ?
C64A C65A 1.309(17) . ?
C64A C69A 1.391(17) . ?
C64A C70A 1.563(16) . ?
C65A H65A 0.9500 . ?
C65A C66A 1.336(17) . ?
C66A H66A 0.9500 . ?
C66A C67A 1.358(17) . ?
C67A C68A 1.419(19) . ?
C67A C71A 1.496(17) . ?
C68A H68A 0.9500 . ?
C68A C69A 1.353(19) . ?
C69A H69A 0.9500 . ?
C70A H70D 0.9800 . ?
C70A H70E 0.9800 . ?
C70A H70F 0.9800 . ?
C71A H71D 0.9800 . ?
C71A H71E 0.9800 . ?
C71A H71F 0.9800 . ?
C72 C73 1.373(5) . ?
C72 C77 1.392(5) . ?
C72 C78 1.494(6) . ?
C73 H73 0.9500 . ?
C73 C74 1.380(6) . ?
C74 H74 0.9500 . ?
C74 C75 1.394(5) . ?
C75 C76 1.369(5) . ?
C75 C79 1.496(6) . ?
C76 H76 0.9500 . ?
C76 C77 1.388(6) . ?
C77 H77 0.9500 . ?
C78 H78A 0.9800 . ?
C78 H78B 0.9800 . ?
C78 H78C 0.9800 . ?
C79 H79A 0.9800 . ?
C79 H79B 0.9800 . ?
C79 H79C 0.9800 . ?
C81 C82 1.413(9) . ?
C81 C86 1.399(9) . ?
C81 C87 1.537(9) . ?
C82 H82 0.9500 . ?
C82 C83 1.376(9) . ?
C83 H83 0.9500 . ?
C83 C84 1.415(8) . ?
C84 C85 1.407(8) . ?
C84 C88 1.530(9) . ?
C85 H85 0.9500 . ?
C85 C86 1.382(8) . ?
C86 H86 0.9500 . ?
C87 H87A 0.9800 . ?
C87 H87B 0.9800 . ?
C87 H87C 0.9800 . ?
C88 H88A 0.9800 . ?
C88 H88B 0.9800 . ?
C88 H88C 0.9800 . ?
C81A C82A 1.411(18) . ?
C81A C86A 1.411(19) . ?
C81A C87A 1.533(19) . ?
C82A H82A 0.9500 . ?
C82A C83A 1.425(18) . ?
C83A H83A 0.9500 . ?
C83A C84A 1.507(18) . ?
C84A C85A 1.429(18) . ?
C84A C88A 1.53(2) . ?
C85A H85A 0.9500 . ?
C85A C86A 1.454(19) . ?
C86A H86A 0.9500 . ?
C87A H87D 0.9800 . ?
C87A H87E 0.9800 . ?
C87A H87F 0.9800 . ?
C88A H88D 0.9800 . ?
C88A H88E 0.9800 . ?
C88A H88F 0.9800 . ?
O4 H4A 0.94(4) . ?
O4 H4B 0.95(4) . ?

loop_
_geom_hbond_atom_site_label_D
_geom_hbond_atom_site_label_H
_geom_hbond_atom_site_label_A
_geom_hbond_distance_DH
_geom_hbond_distance_HA
_geom_hbond_distance_DA
_geom_hbond_angle_DHA
_geom_hbond_site_symmetry_A
_geom_hbond_publ_flag
C11 H11 O2 0.95 2.53 3.238(3) 131.3 1_554 yes
C15 H15 O4 0.95 2.45 3.397(3) 171.9 . yes
C20 H20 N7 0.95 2.64 3.441(3) 142.9 1_545 yes
C25 H25A O4 0.98 2.66 3.346(4) 127.2 . yes
C32 H32 N14 0.95 2.36 3.311(3) 173.8 2_666 yes
C37 H37 N12 0.95 2.49 3.227(3) 134.8 1_556 yes
C49 H49 O1 0.95 2.20 3.085(3) 155.1 1_565 yes
C59 H59C N9 0.98 2.71 3.480(3) 135.7 2_666 yes
N5 H5 O4 0.88 2.69 3.492(3) 152.9 . yes
N10 H10A N13 0.88 2.38 3.157(3) 147.6 2_666 yes
N15 H15A N9 0.88 2.60 3.394(3) 150.9 2_666 yes
C66 H66 O3 0.95 2.54 3.212(5) 127.5 2_565 yes
C65A H65A O3 0.95 2.16 3.10(2) 169.9 2_565 yes
C76 H76 N2 0.95 2.57 3.477(4) 159.5 2_666 yes
C79 H79A N3 0.98 2.66 3.434(5) 136.6 1_465 yes
C87A H87D O3 0.98 2.97 3.69(2) 131.4 2_575 yes
O4 H4A O2 0.94(4) 1.87(4) 2.780(3) 164(4) 1_554 yes
O4 H4B N8 0.95(4) 2.35(4) 3.262(3) 161(3) 2_666 yes

loop_
_geom_torsion_atom_site_label_1
_geom_torsion_atom_site_label_2
_geom_torsion_atom_site_label_3
_geom_torsion_atom_site_label_4
_geom_torsion
_geom_torsion_site_symmetry_1
_geom_torsion_site_symmetry_2
_geom_torsion_site_symmetry_3
_geom_torsion_site_symmetry_4
_geom_torsion_publ_flag
C1 C2 C3 C6 -5.4(3) . . . . ?
C1 C2 C3 C9 118.7(2) . . . . ?
C1 C2 C3 C43 -126.6(2) . . . . ?
C1 C2 C4 C7 -0.5(3) . . . . ?
C1 C2 C4 C14 -121.53(19) . . . . ?
C1 C2 C4 C31 119.36(19) . . . . ?
C1 C2 C5 C8 5.6(3) . . . . ?
C1 C2 C5 C26 -117.0(2) . . . . ?
C1 C2 C5 C48 127.75(19) . . . . ?
C2 C3 C9 C10 -176.5(2) . . . . ?
C2 C3 C9 C14 5.7(2) . . . . ?
C2 C3 C43 C44 -177.5(2) . . . . ?
C2 C3 C43 C48 0.2(2) . . . . ?
C2 C4 C14 C9 1.8(2) . . . . ?
C2 C4 C14 C13 -179.5(2) . . . . ?
C2 C4 C31 C26 0.6(2) . . . . ?
C2 C4 C31 C30 -176.9(2) . . . . ?
C2 C5 C26 C27 176.2(2) . . . . ?
C2 C5 C26 C31 -6.1(2) . . . . ?
C2 C5 C48 C43 -4.0(2) . . . . ?
C2 C5 C48 C47 175.2(2) . . . . ?
C3 C2 C4 C7 122.76(19) . . . . ?
C3 C2 C4 C14 1.7(2) . . . . ?
C3 C2 C4 C31 -117.38(18) . . . . ?
C3 C2 C5 C8 -118.3(2) . . . . ?
C3 C2 C5 C26 119.14(18) . . . . ?
C3 C2 C5 C48 3.9(2) . . . . ?
C3 C9 C10 C11 -176.5(2) . . . . ?
C3 C9 C14 C4 -4.9(3) . . . . ?
C3 C9 C14 C13 176.31(19) . . . . ?
C3 C43 C44 C45 176.5(2) . . . . ?
C3 C43 C48 C5 2.5(3) . . . . ?
C3 C43 C48 C47 -176.78(19) . . . . ?
C4 C2 C3 C6 -128.3(2) . . . . ?
C4 C2 C3 C9 -4.3(2) . . . . ?
C4 C2 C3 C43 110.41(18) . . . . ?
C4 C2 C5 C8 128.70(19) . . . . ?
C4 C2 C5 C26 6.1(2) . . . . ?
C4 C2 C5 C48 -109.17(18) . . . . ?
C5 C2 C3 C6 118.7(2) . . . . ?
C5 C2 C3 C9 -117.28(18) . . . . ?
C5 C2 C3 C43 -2.6(2) . . . . ?
C5 C2 C4 C7 -124.03(19) . . . . ?
C5 C2 C4 C14 114.94(18) . . . . ?
C5 C2 C4 C31 -4.2(2) . . . . ?
C5 C26 C27 C28 177.98(19) . . . . ?
C5 C26 C31 C4 3.6(3) . . . . ?
C5 C26 C31 C30 -178.74(19) . . . . ?
C6 C3 C9 C10 -49.8(3) . . . . ?
C6 C3 C9 C14 132.5(2) . . . . ?
C6 C3 C43 C44 57.2(3) . . . . ?
C6 C3 C43 C48 -125.2(2) . . . . ?
C7 C4 C14 C9 -123.7(2) . . . . ?
C7 C4 C14 C13 55.0(3) . . . . ?
C7 C4 C31 C26 125.4(2) . . . . ?
C7 C4 C31 C30 -52.0(3) . . . . ?
C8 C5 C26 C27 50.2(3) . . . . ?
C8 C5 C26 C31 -132.1(2) . . . . ?
C8 C5 C48 C43 121.7(2) . . . . ?
C8 C5 C48 C47 -59.1(3) . . . . ?
C9 C3 C43 C44 -66.5(3) . . . . ?
C9 C3 C43 C48 111.2(2) . . . . ?
C9 C10 C11 C12 0.4(3) . . . . ?
C10 C9 C14 C4 177.14(19) . . . . ?
C10 C9 C14 C13 -1.6(3) . . . . ?
C10 C11 C12 C13 -1.4(4) . . . . ?
C10 C11 C12 N1 -179.9(2) . . . . ?
C11 C12 C13 C14 0.9(3) . . . . ?
C11 C12 N1 C15 -13.5(4) . . . . ?
C11 C12 N1 N2 164.8(2) . . . . ?
C12 C13 C14 C4 -177.9(2) . . . . ?
C12 C13 C14 C9 0.6(3) . . . . ?
C12 N1 N2 N3 -178.5(2) . . . . ?
C13 C12 N1 C15 168.0(2) . . . . ?
C13 C12 N1 N2 -13.7(3) . . . . ?
C14 C4 C31 C26 -112.2(2) . . . . ?
C14 C4 C31 C30 70.4(3) . . . . ?
C14 C9 C10 C11 1.1(3) . . . . ?
C15 C16 C17 C21 178.9(2) . . . . ?
C15 C16 C17 N4 -0.9(4) . . . . ?
C15 C16 N3 N2 -0.2(3) . . . . ?
C15 N1 N2 N3 0.1(3) . . . . ?
C16 C15 N1 C12 178.2(2) . . . . ?
C16 C15 N1 N2 -0.2(3) . . . . ?
C16 C17 C21 C20 178.7(2) . . . . ?
C16 C17 N4 C18 -179.6(2) . . . . ?
C17 C16 N3 N2 -179.1(2) . . . . ?
C18 C19 C20 C21 0.2(4) . . . . ?
C18 C22 N5 C23 -179.0(2) . . . . ?
C19 C18 C22 N5 177.1(2) . . . . ?
C19 C18 C22 O1 -3.8(3) . . . . ?
C19 C18 N4 C17 0.8(3) . . . . ?
C19 C20 C21 C17 1.0(4) . . . . ?
C21 C17 N4 C18 0.6(3) . . . . ?
C22 C18 C19 C20 178.2(2) . . . . ?
C22 C18 N4 C17 -178.7(2) . . . . ?
C24 C23 N5 C22 -79.6(3) . . . . ?
C25 C23 N5 C22 156.7(3) . . . . ?
C26 C5 C48 C43 -115.4(2) . . . . ?
C26 C5 C48 C47 63.8(3) . . . . ?
C26 C27 C28 C29 0.4(3) . . . . ?
C26 C27 C28 N6 -178.46(18) . . . . ?
C27 C26 C31 C4 -178.55(19) . . . . ?
C27 C26 C31 C30 -0.9(3) . . . . ?
C27 C28 C29 C30 -0.8(3) . . . . ?
C27 C28 N6 C32 174.7(2) . . . . ?
C27 C28 N6 N7 -0.2(3) . . . . ?
C28 C29 C30 C31 0.3(3) . . . . ?
C28 N6 N7 N8 175.93(19) . . . . ?
C29 C28 N6 C32 -4.2(3) . . . . ?
C29 C28 N6 N7 -179.1(2) . . . . ?
C29 C30 C31 C4 177.8(2) . . . . ?
C29 C30 C31 C26 0.5(3) . . . . ?
C31 C4 C14 C9 114.4(2) . . . . ?
C31 C4 C14 C13 -67.0(3) . . . . ?
C31 C26 C27 C28 0.5(3) . . . . ?
C32 C33 C34 C38 176.2(2) . . . . ?
C32 C33 C34 N9 -3.4(3) . . . . ?
C32 C33 N8 N7 -0.1(3) . . . . ?
C32 N6 N7 N8 0.2(3) . . . . ?
C33 C32 N6 C28 -175.5(2) . . . . ?
C33 C32 N6 N7 -0.3(2) . . . . ?
C33 C34 C38 C37 -178.8(2) . . . . ?
C33 C34 N9 C35 179.7(2) . . . . ?
C34 C33 N8 N7 179.7(2) . . . . ?
C35 C36 C37 C38 -0.1(4) . . . . ?
C35 C39 N10 C40 179.5(2) . . . . ?
C36 C35 C39 N10 165.9(2) . . . . ?
C36 C35 C39 O2 -13.4(3) . . . . ?
C36 C35 N9 C34 -1.2(3) . . . . ?
C36 C37 C38 C34 -0.7(4) . . . . ?
C38 C34 N9 C35 0.2(3) . . . . ?
C39 C35 C36 C37 -177.4(2) . . . . ?
C39 C35 N9 C34 177.4(2) . . . . ?
C41 C40 N10 C39 -70.8(4) . . . . ?
C42 C40 N10 C39 164.8(3) . . . . ?
C43 C3 C9 C10 72.7(3) . . . . ?
C43 C3 C9 C14 -105.0(2) . . . . ?
C43 C44 C45 C46 0.5(3) . . . . ?
C43 C44 C45 N11 -178.86(19) . . . . ?
C44 C43 C48 C5 -179.65(19) . . . . ?
C44 C43 C48 C47 1.0(3) . . . . ?
C44 C45 C46 C47 -0.1(3) . . . . ?
C44 C45 N11 C49 166.8(2) . . . . ?
C44 C45 N11 N12 -12.4(3) . . . . ?
C45 C46 C47 C48 0.1(3) . . . . ?
C45 N11 N12 N13 179.15(18) . . . . ?
C46 C45 N11 C49 -12.6(3) . . . . ?
C46 C45 N11 N12 168.2(2) . . . . ?
C46 C47 C48 C5 -179.8(2) . . . . ?
C46 C47 C48 C43 -0.5(3) . . . . ?
C48 C5 C26 C27 -72.6(3) . . . . ?
C48 C5 C26 C31 105.1(2) . . . . ?
C48 C43 C44 C45 -1.0(3) . . . . ?
C49 C50 C51 C55 19.1(4) . . . . ?
C49 C50 C51 N14 -159.2(2) . . . . ?
C49 C50 N13 N12 -0.6(3) . . . . ?
C49 N11 N12 N13 -0.2(2) . . . . ?
C50 C49 N11 C45 -179.4(2) . . . . ?
C50 C49 N11 N12 -0.2(2) . . . . ?
C50 C51 C55 C54 -179.5(2) . . . . ?
C50 C51 N14 C52 178.03(19) . . . . ?
C51 C50 N13 N12 -178.95(19) . . . . ?
C52 C53 C54 C55 0.3(4) . . . . ?
C52 C56 N15 C57 -178.4(2) . . . . ?
C53 C52 C56 N15 -178.9(2) . . . . ?
C53 C52 C56 O3 -1.6(4) . . . . ?
C53 C52 N14 C51 1.9(3) . . . . ?
C53 C54 C55 C51 1.2(4) . . . . ?
C55 C51 N14 C52 -0.3(3) . . . . ?
C56 C52 C53 C54 176.4(2) . . . . ?
C56 C52 N14 C51 -176.46(19) . . . . ?
C58 C57 N15 C56 97.9(3) . . . . ?
C59 C57 N15 C56 -137.3(2) . . . . ?
N1 C12 C13 C14 179.4(2) . . . . ?
N1 C15 C16 C17 179.0(2) . . . . ?
N1 C15 C16 N3 0.2(3) . . . . ?
N1 N2 N3 C16 0.1(3) . . . . ?
N3 C16 C17 C21 -2.5(4) . . . . ?
N3 C16 C17 N4 177.7(2) . . . . ?
N4 C17 C21 C20 -1.5(4) . . . . ?
N4 C18 C19 C20 -1.2(4) . . . . ?
N4 C18 C22 N5 -3.4(3) . . . . ?
N4 C18 C22 O1 175.7(2) . . . . ?
N6 C28 C29 C30 178.1(2) . . . . ?
N6 C32 C33 C34 -179.6(2) . . . . ?
N6 C32 C33 N8 0.2(3) . . . . ?
N6 N7 N8 C33 0.0(3) . . . . ?
N8 C33 C34 C38 -3.7(4) . . . . ?
N8 C33 C34 N9 176.8(2) . . . . ?
N9 C34 C38 C37 0.7(4) . . . . ?
N9 C35 C36 C37 1.1(4) . . . . ?
N9 C35 C39 N10 -12.7(3) . . . . ?
N9 C35 C39 O2 168.0(2) . . . . ?
N11 C45 C46 C47 179.3(2) . . . . ?
N11 C49 C50 C51 178.6(2) . . . . ?
N11 C49 C50 N13 0.5(2) . . . . ?
N11 N12 N13 C50 0.5(2) . . . . ?
N13 C50 C51 C55 -163.0(2) . . . . ?
N13 C50 C51 N14 18.7(3) . . . . ?
N14 C51 C55 C54 -1.2(4) . . . . ?
N14 C52 C53 C54 -1.9(4) . . . . ?
N14 C52 C56 N15 -0.5(3) . . . . ?
N14 C52 C56 O3 176.9(2) . . . . ?
O1 C22 N5 C23 1.9(4) . . . . ?
O2 C39 N10 C40 -1.3(4) . . . . ?
O3 C56 N15 C57 4.3(4) . . . . ?
C60 C61 C62 C63 -179.5(2) . . . . ?
C61 C62 C63 C61 -0.2(4) . . . 2_666 ?
C63 C61 C62 C63 0.2(4) 2_666 . . . ?
C64 C65 C66 C67 -1.7(8) . . . . ?
C65 C64 C69 C68 -2.6(6) . . . . ?
C65 C66 C67 C68 -0.4(6) . . . . ?
C65 C66 C67 C71 -179.7(4) . . . . ?
C66 C67 C68 C69 0.7(6) . . . . ?
C67 C68 C69 C64 0.7(6) . . . . ?
C69 C64 C65 C66 3.1(8) . . . . ?
C70 C64 C65 C66 -178.3(5) . . . . ?
C70 C64 C69 C68 178.8(4) . . . . ?
C71 C67 C68 C69 180.0(4) . . . . ?
C64A C65A C66A C67A -0.1(4) . . . . ?
C65A C64A C69A C68A 0.0(9) . . . . ?
C65A C66A C67A C68A 0.2(7) . . . . ?
C65A C66A C67A C71A -180.0(5) . . . . ?
C66A C67A C68A C69A -0.2(8) . . . . ?
C67A C68A C69A C64A 0.1(11) . . . . ?
C69A C64A C65A C66A 0.0(3) . . . . ?
C70A C64A C65A C66A 179.9(3) . . . . ?
C70A C64A C69A C68A -179.9(7) . . . . ?
C71A C67A C68A C69A 180.0(6) . . . . ?
C72 C73 C74 C75 0.8(5) . . . . ?
C73 C72 C77 C76 1.1(5) . . . . ?
C73 C74 C75 C76 0.3(5) . . . . ?
C73 C74 C75 C79 -179.8(3) . . . . ?
C74 C75 C76 C77 -0.7(5) . . . . ?
C75 C76 C77 C72 0.0(5) . . . . ?
C77 C72 C73 C74 -1.5(5) . . . . ?
C78 C72 C73 C74 177.7(3) . . . . ?
C78 C72 C77 C76 -178.1(3) . . . . ?
C79 C75 C76 C77 179.4(3) . . . . ?
C81 C82 C83 C84 -0.1(3) . . . . ?
C82 C81 C86 C85 0.9(6) . . . . ?
C82 C83 C84 C85 0.0(6) . . . . ?
C82 C83 C84 C88 179.7(4) . . . . ?
C83 C84 C85 C86 0.5(8) . . . . ?
C84 C85 C86 C81 -1.0(8) . . . . ?
C86 C81 C82 C83 -0.3(3) . . . . ?
C87 C81 C82 C83 179.8(3) . . . . ?
C87 C81 C86 C85 -179.2(5) . . . . ?
C88 C84 C85 C86 -179.1(5) . . . . ?
C81A C82A C83A C84A 0.3(3) . . . . ?
C82A C81A C86A C85A 0.0(8) . . . . ?
C82A C83A C84A C85A -1.0(7) . . . . ?
C82A C83A C84A C88A -179.6(4) . . . . ?
C83A C84A C85A C86A 1.1(9) . . . . ?
C84A C85A C86A C81A -0.5(10) . . . . ?
C86A C81A C82A C83A 0.1(3) . . . . ?
C87A C81A C82A C83A 180.0(3) . . . . ?
C87A C81A C86A C85A -179.9(6) . . . . ?
C88A C84A C85A C86A 179.7(6) . . . . ?
